data_4073383
loop_
_publ_author_name
'Zhang, Dao'

_publ_section_title
;
 Unexpected Binuclear Bis(phenolato) Titanium (IV) {[(L)Ti(Ph)]2(\m-OEt)2}
 Assisted by Carbon&#x2212;Oxygen Bond Cleavage and
 Alkali-Metal-Containing Titanium(III) Complexes [Ti(L)2&#x00B7;M(solv)2]
 (M = Li, Na, K; solv = THF, DME)
;
_journal_issue 16
_journal_name_full Organometallics
_journal_page_first 4072
_journal_paper_doi 10.1021/om700298f
_journal_volume 26
_journal_year 2007
_chemical_formula_moiety 'C61 H90 Li O4 Ti '
_chemical_formula_sum 'C61 H90 Li O4 Ti'
_chemical_formula_weight 942.22
_space_group_IT_number 2
_symmetry_cell_setting triclinic
_symmetry_Int_Tables_number 2
_symmetry_space_group_name_Hall '-P 1'
_symmetry_space_group_name_H-M 'P -1'
_cell_angle_alpha 93.137(8)
_cell_angle_beta 92.929(9)
_cell_angle_gamma 100.721(11)
_cell_formula_units_Z 2
_cell_length_a 11.058(5)
_cell_length_b 11.058(5)
_cell_length_c 23.401(11)
_cell_measurement_reflns_used 5662
_cell_measurement_temperature 173.1
_cell_measurement_theta_max 27.5
_cell_measurement_theta_min 3.1
_cell_volume 2802(2)
_computing_cell_refinement CrystalClear
_computing_data_collection CrystalClear
_computing_data_reduction CrystalStructure
_computing_publication_material 'CrystalStructure Ver. 3.5.1'
_computing_structure_refinement CRYSTALS
_computing_structure_solution SHELXS97
_diffrn_detector_area_resol_mean 7.31
_diffrn_measured_fraction_theta_full 0.9048
_diffrn_measured_fraction_theta_max 0.9065
_diffrn_measurement_device_type 'Rigaku Saturn'
_diffrn_measurement_method \w
_diffrn_radiation_type 'Mo K\a'
_diffrn_radiation_wavelength 0.7107
_diffrn_reflns_av_R_equivalents 0.045
_diffrn_reflns_limit_h_max 14
_diffrn_reflns_limit_h_min -14
_diffrn_reflns_limit_k_max 14
_diffrn_reflns_limit_k_min -14
_diffrn_reflns_limit_l_max 30
_diffrn_reflns_limit_l_min -21
_diffrn_reflns_number 41976
_diffrn_reflns_theta_full 27.50
_diffrn_reflns_theta_max 27.48
_exptl_absorpt_coefficient_mu 0.196
_exptl_absorpt_correction_T_max 0.984
_exptl_absorpt_correction_T_min 0.889
_exptl_absorpt_correction_type multi-scan
_exptl_absorpt_process_details 'Jacobson, R. (1998) Private communication'
_exptl_crystal_colour yellowgreen
_exptl_crystal_density_diffrn 1.117
_exptl_crystal_density_method 'not measured'
_exptl_crystal_description prism
_exptl_crystal_F_000 1026.00
_exptl_crystal_size_max 0.12
_exptl_crystal_size_mid 0.08
_exptl_crystal_size_min 0.08
_refine_diff_density_max 1.80
_refine_diff_density_min -0.80
_refine_ls_extinction_method none
_refine_ls_goodness_of_fit_ref 1.003
_refine_ls_hydrogen_treatment refall
_refine_ls_number_parameters 602
_refine_ls_number_reflns 11666
_refine_ls_R_factor_gt 0.0860
_refine_ls_shift/su_max 0.0040
_refine_ls_structure_factor_coef Fsqd
_refine_ls_weighting_details 'w = 1/[0.0034Fo^2^ + 1.0000\s(Fo^2^)]/(4Fo^2^)'
_refine_ls_weighting_scheme calc
_refine_ls_wR_factor_ref 0.2680
_reflns_number_gt 4886
_reflns_number_total 11667
_reflns_threshold_expression F^2^>2.0\s(F^2^)
_cod_data_source_file om700298f-file004.cif
_cod_data_source_block '__TiLi(BPtBuMe)2(THF)2-1.0'
_cod_original_cell_volume 2801.9(22)
_cod_original_sg_symbol_H-M 'P -1       '
_cod_original_formula_sum 'C61 H90 Li O4 Ti '
_cod_database_code 4073383

loop_
_symmetry_equiv_pos_as_xyz
x,y,z
-x,-y,-z

loop_
_atom_site_label
_atom_site_type_symbol
_atom_site_fract_x
_atom_site_fract_y
_atom_site_fract_z
_atom_site_U_iso_or_equiv
_atom_site_adp_type
_atom_site_occupancy
_atom_site_symmetry_multiplicity
_atom_site_calc_flag
_atom_site_refinement_flags
Ti(1) Ti 1.00609(7) -0.00605(7) 0.25006(3) 0.0301(2) Uani 1.00 1 d .
O(1) O 1.1409(3) 0.0079(3) 0.30098(13) 0.0391(9) Uani 1.00 1 d .
O(2) O 0.9821(3) 0.1441(3) 0.21270(12) 0.0332(8) Uani 1.00 1 d .
O(3) O 0.8556(3) 0.0174(3) 0.28744(12) 0.0338(8) Uani 1.00 1 d .
O(4) O 0.9919(3) -0.1416(3) 0.19886(13) 0.0376(9) Uani 1.00 1 d .
O(5) O 0.6619(4) 0.1430(4) 0.2170(2) 0.0684(11) Uiso 1.00 1 d .
O(6) O 0.8583(4) 0.3382(4) 0.2828(2) 0.0681(11) Uiso 1.00 1 d .
C(1) C 1.2293(4) 0.0772(4) 0.3381(2) 0.0337(12) Uani 1.00 1 d .
C(2) C 1.3087(4) 0.0214(4) 0.3730(2) 0.0365(13) Uani 1.00 1 d .
C(3) C 1.3972(4) 0.1010(5) 0.4095(2) 0.0402(13) Uani 1.00 1 d .
C(4) C 1.4082(4) 0.2279(5) 0.4121(2) 0.046(2) Uani 1.00 1 d .
C(5) C 1.3282(4) 0.2793(5) 0.3775(2) 0.044(1) Uani 1.00 1 d .
C(6) C 1.2378(4) 0.2054(4) 0.3403(2) 0.0371(12) Uani 1.00 1 d .
C(7) C 1.1494(4) 0.2643(4) 0.3056(2) 0.0406(13) Uani 1.00 1 d .
C(8) C 1.1734(4) 0.2752(4) 0.2423(2) 0.0346(12) Uani 1.00 1 d .
C(9) C 1.2825(4) 0.3511(5) 0.2285(2) 0.046(1) Uani 1.00 1 d .
C(10) C 1.3079(4) 0.3710(5) 0.1729(2) 0.046(2) Uani 1.00 1 d .
C(11) C 1.2209(4) 0.3154(4) 0.1301(2) 0.0406(13) Uani 1.00 1 d .
C(12) C 1.1088(4) 0.2414(4) 0.1403(2) 0.0327(12) Uani 1.00 1 d .
C(13) C 1.0875(4) 0.2193(4) 0.1982(2) 0.0316(12) Uani 1.00 1 d .
C(14) C 0.7803(4) -0.0873(4) 0.3020(2) 0.0308(11) Uani 1.00 1 d .
C(15) C 0.7585(4) -0.1085(4) 0.3598(2) 0.0341(12) Uani 1.00 1 d .
C(16) C 0.6847(4) -0.2201(4) 0.3704(2) 0.042(1) Uani 1.00 1 d .
C(17) C 0.6285(4) -0.3087(4) 0.3269(2) 0.045(1) Uani 1.00 1 d .
C(18) C 0.6489(4) -0.2824(4) 0.2715(2) 0.043(1) Uani 1.00 1 d .
C(19) C 0.7236(4) -0.1736(4) 0.2575(2) 0.0356(12) Uani 1.00 1 d .
C(20) C 0.7362(4) -0.1496(4) 0.1946(2) 0.0388(13) Uani 1.00 1 d .
C(21) C 0.7947(4) -0.2380(4) 0.1594(2) 0.0370(13) Uani 1.00 1 d .
C(22) C 0.7201(5) -0.3291(5) 0.1225(2) 0.044(1) Uani 1.00 1 d .
C(23) C 0.7722(5) -0.4081(4) 0.0875(2) 0.045(1) Uani 1.00 1 d .
C(24) C 0.8995(5) -0.3966(4) 0.0908(2) 0.0403(13) Uani 1.00 1 d .
C(25) C 0.9789(4) -0.3080(4) 0.1268(2) 0.0372(12) Uani 1.00 1 d .
C(26) C 0.9226(4) -0.2291(4) 0.1622(2) 0.0351(12) Uani 1.00 1 d .
C(27) C 1.3019(4) -0.1188(5) 0.3703(2) 0.046(2) Uani 1.00 1 d .
C(28) C 1.3393(6) -0.1621(6) 0.3121(3) 0.074(2) Uani 1.00 1 d .
C(29) C 1.1702(5) -0.1886(5) 0.3815(3) 0.059(2) Uani 1.00 1 d .
C(30) C 1.3893(5) -0.1568(5) 0.4169(3) 0.055(2) Uani 1.00 1 d .
C(31) C 1.5039(5) 0.3076(5) 0.4529(3) 0.066(2) Uani 1.00 1 d .
C(32) C 1.4255(5) 0.4528(6) 0.1580(3) 0.068(2) Uani 1.00 1 d .
C(33) C 1.0126(4) 0.1916(4) 0.0906(2) 0.0390(13) Uani 1.00 1 d .
C(34) C 0.8960(5) 0.2432(5) 0.0993(2) 0.054(2) Uani 1.00 1 d .
C(35) C 1.0572(5) 0.2318(5) 0.0327(2) 0.055(2) Uani 1.00 1 d .
C(36) C 0.9815(6) 0.0511(4) 0.0865(2) 0.064(2) Uani 1.00 1 d .
C(37) C 0.8085(4) -0.0138(5) 0.4093(2) 0.043(1) Uani 1.00 1 d .
C(38) C 0.7574(5) 0.1049(5) 0.3998(2) 0.052(2) Uani 1.00 1 d .
C(39) C 0.9497(4) 0.0195(6) 0.4138(2) 0.064(2) Uani 1.00 1 d .
C(40) C 0.7680(5) -0.0581(6) 0.4675(2) 0.058(2) Uani 1.00 1 d .
C(41) C 0.5464(6) -0.4267(5) 0.3418(3) 0.070(2) Uani 1.00 1 d .
C(42) C 0.6933(5) -0.5054(6) 0.0470(3) 0.069(2) Uani 1.00 1 d .
C(43) C 1.1191(5) -0.3010(4) 0.1296(2) 0.045(1) Uani 1.00 1 d .
C(44) C 1.1614(6) -0.3394(6) 0.1884(3) 0.070(2) Uani 1.00 1 d .
C(45) C 1.1880(5) -0.1707(5) 0.1192(3) 0.057(2) Uani 1.00 1 d .
C(46) C 1.1560(5) -0.3883(5) 0.0831(3) 0.059(2) Uani 1.00 1 d .
C(47) C 0.5627(8) 0.1208(8) 0.2570(4) 0.106(3) Uiso 1.00 1 d .
C(48) C 0.4469(11) 0.0415(13) 0.2148(6) 0.066(3) Uiso 0.50 1 d P
C(49) C 0.4705(8) 0.0919(8) 0.1620(4) 0.112(3) Uiso 1.00 1 d .
C(50) C 0.6074(7) 0.1369(8) 0.1589(4) 0.104(3) Uiso 1.00 1 d .
C(51) C 0.8636(8) 0.3914(8) 0.3412(4) 0.110(3) Uiso 1.00 1 d .
C(52) C 0.9104(8) 0.5295(9) 0.3383(4) 0.122(3) Uiso 1.00 1 d .
C(53) C 0.961(1) 0.5562(13) 0.2866(7) 0.079(4) Uiso 0.50 1 d P
C(54) C 0.840(2) 0.435(2) 0.2396(8) 0.111(6) Uiso 0.55 1 d P
C(55) C 0.884(2) 0.545(2) 0.2744(9) 0.111(6) Uiso 0.50 1 d P
C(56) C 0.452(2) 0.120(2) 0.2259(8) 0.105(5) Uiso 0.50 1 d P
C(57) C 0.0000 0.5000 0.5000 0.080(3) Uiso 1.00 1 d .
C(58) C 0.189(2) 0.418(2) 0.5009(11) 0.132(8) Uiso 0.50 1 d P
C(59) C 0.183(3) 0.473(3) 0.484(1) 0.36(2) Uiso 1.00 1 d .
C(60) C 0.077(2) 0.390(2) 0.4924(9) 0.125(6) Uiso 0.50 1 d P
C(61) C 0.077(3) 0.522(3) 0.502(1) 0.194(11) Uiso 0.50 1 d P
C(62) C 0.445(2) 0.194(2) -0.0055(8) 0.232(7) Uiso 1.00 1 d .
C(63) C 0.5000 0.0000 0.0000 0.084(3) Uiso 1.00 1 d .
C(64) C 0.431(2) 0.080(3) -0.0062(12) 0.345(13) Uiso 1.00 1 d .
C(65) C 0.9021(12) 0.4365(12) 0.2448(6) 0.049(3) Uiso 0.45 1 d P
Li(1) Li 0.8332(7) 0.1666(8) 0.2500(4) 0.046(2) Uiso 1.00 1 d .
H(1) H 1.4528(4) 0.0649(5) 0.4338(2) 0.048(2) Uiso 1.00 1 c .
H(2) H 1.3355(4) 0.3682(5) 0.3795(2) 0.051(2) Uiso 1.00 1 c .
H(3) H 1.0674(4) 0.2157(4) 0.3081(2) 0.047(2) Uiso 1.00 1 c .
H(4) H 1.1523(4) 0.3470(4) 0.3225(2) 0.047(2) Uiso 1.00 1 c .
H(5) H 1.3405(4) 0.3912(5) 0.2593(2) 0.053(2) Uiso 1.00 1 c .
H(6) H 1.2386(4) 0.3306(4) 0.0906(2) 0.049(2) Uiso 1.00 1 c .
H(7) H 0.6694(4) -0.2373(4) 0.4099(2) 0.051(2) Uiso 1.00 1 c .
H(8) H 0.6084(4) -0.3403(4) 0.2406(2) 0.048(2) Uiso 1.00 1 c .
H(9) H 0.6539(4) -0.1515(4) 0.1776(2) 0.045(2) Uiso 1.00 1 c .
H(10) H 0.7857(4) -0.0680(4) 0.1925(2) 0.045(2) Uiso 1.00 1 c .
H(11) H 0.6311(5) -0.3372(5) 0.1211(2) 0.050(2) Uiso 1.00 1 c .
H(12) H 0.9361(5) -0.4511(4) 0.0659(2) 0.047(2) Uiso 1.00 1 c .
H(13) H 1.3345(6) -0.2507(6) 0.3095(3) 0.092(3) Uiso 1.00 1 c .
H(14) H 1.2848(6) -0.1399(6) 0.2823(3) 0.092(3) Uiso 1.00 1 c .
H(15) H 1.4233(6) -0.1212(6) 0.3073(3) 0.092(3) Uiso 1.00 1 c .
H(16) H 1.1499(5) -0.1607(5) 0.4192(3) 0.070(2) Uiso 1.00 1 c .
H(17) H 1.1110(5) -0.1700(5) 0.3528(3) 0.070(2) Uiso 1.00 1 c .
H(18) H 1.1673(5) -0.2769(5) 0.3800(3) 0.070(2) Uiso 1.00 1 c .
H(19) H 1.3838(5) -0.2455(5) 0.4144(3) 0.068(2) Uiso 1.00 1 c .
H(20) H 1.4733(5) -0.1167(5) 0.4114(3) 0.068(2) Uiso 1.00 1 c .
H(21) H 1.3659(5) -0.1305(5) 0.4542(3) 0.068(2) Uiso 1.00 1 c .
H(22) H 1.5515(5) 0.2570(5) 0.4736(3) 0.074(2) Uiso 1.00 1 c .
H(23) H 1.5584(5) 0.3648(5) 0.4313(3) 0.074(2) Uiso 1.00 1 c .
H(24) H 1.4628(5) 0.3535(5) 0.4798(3) 0.074(2) Uiso 1.00 1 c .
H(25) H 1.4771(5) 0.4830(6) 0.1925(3) 0.081(2) Uiso 1.00 1 c .
H(26) H 1.4699(5) 0.4066(6) 0.1327(3) 0.081(2) Uiso 1.00 1 c .
H(27) H 1.4042(5) 0.5220(6) 0.1386(3) 0.081(2) Uiso 1.00 1 c .
H(28) H 0.9172(5) 0.3322(5) 0.0983(2) 0.062(2) Uiso 1.00 1 c .
H(29) H 0.8327(5) 0.2108(5) 0.0692(2) 0.062(2) Uiso 1.00 1 c .
H(30) H 0.8653(5) 0.2221(5) 0.1363(2) 0.062(2) Uiso 1.00 1 c .
H(31) H 1.1302(5) 0.1984(5) 0.0248(2) 0.065(2) Uiso 1.00 1 c .
H(32) H 0.9923(5) 0.1999(5) 0.0033(2) 0.065(2) Uiso 1.00 1 c .
H(33) H 1.0766(5) 0.3210(5) 0.0328(2) 0.065(2) Uiso 1.00 1 c .
H(34) H 0.9532(6) 0.0223(4) 0.1228(2) 0.073(2) Uiso 1.00 1 c .
H(35) H 0.9182(6) 0.0206(4) 0.0562(2) 0.073(2) Uiso 1.00 1 c .
H(36) H 1.0561(6) 0.0210(4) 0.0782(2) 0.073(2) Uiso 1.00 1 c .
H(37) H 0.7887(5) 0.1679(5) 0.4302(2) 0.061(2) Uiso 1.00 1 c .
H(38) H 0.7800(5) 0.1360(5) 0.3631(2) 0.061(2) Uiso 1.00 1 c .
H(39) H 0.6683(5) 0.0836(5) 0.4001(2) 0.061(2) Uiso 1.00 1 c .
H(40) H 0.9811(4) -0.0540(6) 0.4227(2) 0.075(2) Uiso 1.00 1 c .
H(41) H 0.9787(4) 0.0470(6) 0.3774(2) 0.075(2) Uiso 1.00 1 c .
H(42) H 0.9788(4) 0.0841(6) 0.4438(2) 0.075(2) Uiso 1.00 1 c .
H(43) H 0.7988(5) 0.0070(6) 0.4970(2) 0.069(2) Uiso 1.00 1 c .
H(44) H 0.6787(5) -0.0780(6) 0.4669(2) 0.069(2) Uiso 1.00 1 c .
H(45) H 0.8016(5) -0.1307(6) 0.4756(2) 0.069(2) Uiso 1.00 1 c .
H(46) H 0.4636(6) -0.4270(5) 0.3259(3) 0.081(2) Uiso 1.00 1 c .
H(47) H 0.5757(6) -0.4978(5) 0.3257(3) 0.081(2) Uiso 1.00 1 c .
H(48) H 0.5457(6) -0.4300(5) 0.3832(3) 0.081(2) Uiso 1.00 1 c .
H(49) H 0.6362(5) -0.5599(6) 0.0686(3) 0.078(2) Uiso 1.00 1 c .
H(50) H 0.6474(5) -0.4644(6) 0.0202(3) 0.078(2) Uiso 1.00 1 c .
H(51) H 0.7439(5) -0.5531(6) 0.0261(3) 0.078(2) Uiso 1.00 1 c .
H(52) H 1.1195(6) -0.4231(6) 0.1931(3) 0.088(3) Uiso 1.00 1 c .
H(53) H 1.2499(6) -0.3358(6) 0.1908(3) 0.088(3) Uiso 1.00 1 c .
H(54) H 1.1402(6) -0.2845(6) 0.2184(3) 0.088(2) Uiso 1.00 1 c .
H(55) H 1.2764(5) -0.1676(5) 0.1211(3) 0.067(2) Uiso 1.00 1 c .
H(56) H 1.1614(5) -0.1507(5) 0.0813(3) 0.067(2) Uiso 1.00 1 c .
H(57) H 1.1682(5) -0.1116(5) 0.1477(3) 0.067(2) Uiso 1.00 1 c .
H(58) H 1.1164(5) -0.4721(5) 0.0891(3) 0.071(2) Uiso 1.00 1 c .
H(59) H 1.1288(5) -0.3662(5) 0.0456(3) 0.071(2) Uiso 1.00 1 c .
H(60) H 1.2447(5) -0.3823(5) 0.0851(3) 0.071(2) Uiso 1.00 1 c .

loop_
_atom_site_aniso_label
_atom_site_aniso_U_11
_atom_site_aniso_U_22
_atom_site_aniso_U_33
_atom_site_aniso_U_12
_atom_site_aniso_U_13
_atom_site_aniso_U_23
Ti(1) 0.0311(4) 0.0306(4) 0.0268(4) 0.0026(3) -0.0004(3) -0.0002(3)
O(1) 0.038(2) 0.042(2) 0.035(2) 0.007(2) -0.004(1) -0.007(1)
O(2) 0.035(2) 0.033(2) 0.030(2) 0.001(1) 0.0010(13) 0.0036(13)
O(3) 0.033(2) 0.035(2) 0.032(2) -0.001(1) 0.0052(13) 0.0016(13)
O(4) 0.041(2) 0.036(2) 0.034(2) 0.005(1) -0.002(1) -0.001(1)
C(1) 0.031(2) 0.042(3) 0.023(2) -0.003(2) 0.000(2) -0.003(2)
C(2) 0.033(2) 0.049(3) 0.028(2) 0.008(2) 0.008(2) 0.006(2)
C(3) 0.034(2) 0.060(3) 0.026(2) 0.005(2) 0.000(2) 0.009(2)
C(4) 0.039(3) 0.056(3) 0.035(3) -0.008(3) -0.007(2) 0.007(2)
C(5) 0.047(3) 0.044(3) 0.037(3) -0.002(2) 0.002(2) 0.003(2)
C(6) 0.037(3) 0.048(3) 0.023(2) -0.002(2) 0.002(2) 0.006(2)
C(7) 0.044(3) 0.041(3) 0.034(3) 0.001(2) -0.006(2) 0.001(2)
C(8) 0.033(2) 0.040(3) 0.029(2) 0.003(2) -0.001(2) 0.003(2)
C(9) 0.043(3) 0.051(3) 0.040(3) -0.003(2) -0.005(2) 0.009(2)
C(10) 0.042(3) 0.046(3) 0.048(3) 0.001(2) 0.008(2) 0.015(3)
C(11) 0.040(3) 0.045(3) 0.037(3) 0.007(2) 0.005(2) 0.009(2)
C(12) 0.039(2) 0.030(2) 0.031(2) 0.007(2) 0.003(2) 0.003(2)
C(13) 0.031(2) 0.032(2) 0.031(2) 0.004(2) 0.005(2) 0.006(2)
C(14) 0.032(2) 0.031(2) 0.029(2) 0.004(2) 0.001(2) -0.000(2)
C(15) 0.030(2) 0.045(3) 0.027(2) 0.007(2) 0.003(2) 0.003(2)
C(16) 0.047(3) 0.043(3) 0.038(3) 0.012(2) 0.007(2) 0.004(2)
C(17) 0.048(3) 0.039(3) 0.045(3) 0.000(2) 0.015(2) 0.005(2)
C(18) 0.042(3) 0.039(3) 0.041(3) -0.007(2) 0.007(2) -0.007(2)
C(19) 0.037(2) 0.037(3) 0.031(2) 0.000(2) 0.005(2) -0.002(2)
C(20) 0.043(3) 0.041(3) 0.029(2) -0.002(2) 0.003(2) 0.001(2)
C(21) 0.046(3) 0.036(3) 0.026(2) 0.000(2) 0.008(2) 0.002(2)
C(22) 0.046(3) 0.051(3) 0.028(3) -0.006(2) 0.004(2) -0.002(2)
C(23) 0.058(3) 0.038(3) 0.031(3) -0.007(3) 0.007(2) -0.006(2)
C(24) 0.057(3) 0.033(3) 0.030(3) 0.003(2) 0.007(2) 0.002(2)
C(25) 0.049(3) 0.028(2) 0.032(3) 0.004(2) 0.001(2) 0.003(2)
C(26) 0.050(3) 0.027(2) 0.025(2) 0.002(2) -0.002(2) -0.001(2)
C(27) 0.042(3) 0.046(3) 0.049(3) 0.012(2) -0.010(2) -0.005(2)
C(28) 0.078(4) 0.087(5) 0.065(4) 0.045(4) -0.002(3) -0.020(4)
C(29) 0.056(3) 0.041(3) 0.077(4) 0.003(3) -0.011(3) 0.004(3)
C(30) 0.050(3) 0.053(3) 0.067(4) 0.026(3) -0.010(3) 0.001(3)
C(31) 0.064(4) 0.058(4) 0.064(4) -0.015(3) -0.023(3) 0.013(3)
C(32) 0.046(3) 0.089(5) 0.066(4) 0.000(3) 0.003(3) 0.023(4)
C(33) 0.054(3) 0.034(3) 0.029(2) 0.007(2) -0.001(2) 0.006(2)
C(34) 0.055(3) 0.055(3) 0.046(3) 0.001(3) -0.019(3) 0.005(3)
C(35) 0.074(4) 0.060(3) 0.030(3) 0.009(3) -0.000(3) 0.003(3)
C(36) 0.107(5) 0.035(3) 0.041(3) -0.002(3) -0.020(3) -0.001(2)
C(37) 0.038(3) 0.058(3) 0.031(3) 0.006(2) 0.002(2) -0.005(2)
C(38) 0.062(3) 0.050(3) 0.041(3) 0.006(3) 0.007(3) -0.016(3)
C(39) 0.036(3) 0.107(5) 0.044(3) 0.007(3) 0.000(2) -0.013(3)
C(40) 0.065(4) 0.076(4) 0.032(3) 0.007(3) 0.007(3) -0.002(3)
C(41) 0.092(5) 0.045(3) 0.064(4) -0.011(3) 0.020(4) 0.006(3)
C(42) 0.063(4) 0.075(4) 0.058(4) -0.011(3) 0.010(3) -0.018(3)
C(43) 0.052(3) 0.039(3) 0.044(3) 0.014(2) 0.001(2) -0.001(2)
C(44) 0.087(4) 0.078(4) 0.054(4) 0.047(4) -0.022(3) -0.001(3)
C(45) 0.047(3) 0.052(3) 0.069(4) 0.005(3) 0.008(3) -0.010(3)
C(46) 0.053(3) 0.055(3) 0.070(4) 0.018(3) 0.008(3) -0.011(3)

loop_
_atom_type_symbol
_atom_type_description
_atom_type_scat_dispersion_real
_atom_type_scat_dispersion_imag
_atom_type_scat_source
C C 0.003 0.002
;
International Tables for Crystallography
(1992, Vol. C, Tables 4.2.6.8 and 6.1.1.4)
;
H H 0.000 0.000
;
International Tables for Crystallography
(1992, Vol. C, Table 6.1.1.4)
;
Li Li 0.000 0.000
;
International Tables for Crystallography
(1992, Vol. C, Tables 4.2.6.8 and 6.1.1.4)
;
O O 0.011 0.006
;
International Tables for Crystallography
(1992, Vol. C, Tables 4.2.6.8 and 6.1.1.4)
;
Ti Ti 0.278 0.446
;
International Tables for Crystallography
(1992, Vol. C, Tables 4.2.6.8 and 6.1.1.4)
;

loop_
_geom_angle_atom_site_label_1
_geom_angle_atom_site_label_2
_geom_angle_atom_site_label_3
_geom_angle
_geom_angle_publ_flag
O(1) Ti(1) O(2) 117.1(1) yes
O(1) Ti(1) O(3) 112.9(1) yes
O(1) Ti(1) O(4) 111.9(1) yes
O(1) Ti(1) Li(1) 124.2(2) yes
O(2) Ti(1) O(3) 82.5(1) yes
O(2) Ti(1) O(4) 112.8(1) yes
O(2) Ti(1) Li(1) 41.2(2) yes
O(3) Ti(1) O(4) 116.8(1) yes
O(3) Ti(1) Li(1) 41.4(2) yes
O(4) Ti(1) Li(1) 123.9(2) yes
C(1) O(1) Ti(1) 150.8(3) yes
C(13) O(2) Li(1) 136.0(4) yes
C(13) O(2) Ti(1) 115.6(3) yes
Li(1) O(2) Ti(1) 97.2(3) yes
C(14) O(3) Li(1) 135.9(3) yes
C(14) O(3) Ti(1) 116.0(3) yes
Li(1) O(3) Ti(1) 96.9(3) yes
C(26) O(4) Ti(1) 150.4(3) yes
C(47) O(5) C(50) 109.1(5) yes
C(47) O(5) Li(1) 117.2(5) yes
C(50) O(5) Li(1) 133.7(5) yes
C(51) O(6) C(54) 110.4(8) yes
C(51) O(6) C(65) 109.1(6) yes
C(51) O(6) Li(1) 132.7(5) yes
C(54) O(6) C(65) 26.1(9) yes
C(54) O(6) Li(1) 115.3(7) yes
C(65) O(6) Li(1) 117.3(6) yes
C(2) C(1) C(6) 121.6(4) yes
C(2) C(1) O(1) 121.1(4) yes
C(6) C(1) O(1) 117.2(4) yes
C(3) C(2) C(27) 121.1(4) yes
C(3) C(2) C(1) 116.7(4) yes
C(27) C(2) C(1) 122.2(4) yes
C(4) C(3) H(1) 119.0(5) no
C(4) C(3) C(2) 122.8(4) yes
H(1) C(3) C(2) 118.2(5) no
C(5) C(4) C(31) 121.1(5) yes
C(5) C(4) C(3) 118.9(4) yes
C(31) C(4) C(3) 120.0(5) yes
C(6) C(5) H(2) 119.8(6) no
C(6) C(5) C(4) 121.2(5) yes
H(2) C(5) C(4) 119.0(5) no
C(7) C(6) C(1) 121.7(4) yes
C(7) C(6) C(5) 119.5(4) yes
C(1) C(6) C(5) 118.8(4) yes
C(8) C(7) H(3) 108.0(4) no
C(8) C(7) H(4) 107.4(5) no
C(8) C(7) C(6) 116.1(4) yes
H(3) C(7) H(4) 109.5(6) no
H(3) C(7) C(6) 107.6(5) no
H(4) C(7) C(6) 108.2(5) no
C(9) C(8) C(13) 119.3(4) yes
C(9) C(8) C(7) 117.9(4) yes
C(13) C(8) C(7) 122.6(4) yes
C(10) C(9) H(5) 119.6(5) no
C(10) C(9) C(8) 121.5(4) yes
H(5) C(9) C(8) 118.9(6) no
C(11) C(10) C(32) 120.4(5) yes
C(11) C(10) C(9) 118.0(4) yes
C(32) C(10) C(9) 121.6(4) yes
C(12) C(11) H(6) 118.1(5) no
C(12) C(11) C(10) 124.0(4) yes
H(6) C(11) C(10) 117.9(5) no
C(13) C(12) C(33) 122.7(4) yes
C(13) C(12) C(11) 116.5(4) yes
C(33) C(12) C(11) 120.8(4) yes
O(2) C(13) C(8) 118.3(4) yes
O(2) C(13) C(12) 121.1(3) yes
C(8) C(13) C(12) 120.6(4) yes
C(15) C(14) C(19) 120.7(4) yes
C(15) C(14) O(3) 121.1(3) yes
C(19) C(14) O(3) 118.2(4) yes
C(16) C(15) C(37) 120.1(4) yes
C(16) C(15) C(14) 116.9(4) yes
C(37) C(15) C(14) 123.0(4) yes
C(17) C(16) H(7) 118.1(5) no
C(17) C(16) C(15) 123.5(4) yes
H(7) C(16) C(15) 118.4(5) no
C(18) C(17) C(41) 122.0(4) yes
C(18) C(17) C(16) 117.5(4) yes
C(41) C(17) C(16) 120.5(5) yes
C(19) C(18) H(8) 118.6(5) no
C(19) C(18) C(17) 122.2(4) yes
H(8) C(18) C(17) 119.1(5) no
C(20) C(19) C(14) 122.4(4) yes
C(20) C(19) C(18) 118.5(4) yes
C(14) C(19) C(18) 119.1(4) yes
C(21) C(20) H(9) 108.2(5) no
C(21) C(20) H(10) 107.4(5) no
C(21) C(20) C(19) 116.7(4) yes
H(9) C(20) H(10) 109.5(6) no
H(9) C(20) C(19) 107.2(5) no
H(10) C(20) C(19) 107.8(4) no
C(22) C(21) C(26) 119.7(4) yes
C(22) C(21) C(20) 119.4(4) yes
C(26) C(21) C(20) 120.9(4) yes
C(23) C(22) H(11) 119.2(5) no
C(23) C(22) C(21) 120.6(5) yes
H(11) C(22) C(21) 120.1(6) no
C(24) C(23) C(42) 120.2(5) yes
C(24) C(23) C(22) 118.5(4) yes
C(42) C(23) C(22) 121.3(5) yes
C(25) C(24) H(12) 117.7(5) no
C(25) C(24) C(23) 123.6(5) yes
H(12) C(24) C(23) 118.6(5) no
C(26) C(25) C(43) 122.0(4) yes
C(26) C(25) C(24) 116.4(4) yes
C(43) C(25) C(24) 121.5(4) yes
O(4) C(26) C(21) 118.3(4) yes
O(4) C(26) C(25) 120.6(4) yes
C(21) C(26) C(25) 121.1(4) yes
C(28) C(27) C(29) 110.1(4) yes
C(28) C(27) C(30) 107.9(5) yes
C(28) C(27) C(2) 109.8(4) yes
C(29) C(27) C(30) 105.7(4) yes
C(29) C(27) C(2) 111.4(4) yes
C(30) C(27) C(2) 111.8(4) yes
H(13) C(28) H(14) 109.5(8) no
H(13) C(28) H(15) 109.5(9) no
H(13) C(28) C(27) 110.7(7) no
H(14) C(28) H(15) 109.5(8) no
H(14) C(28) C(27) 109.2(7) no
H(15) C(28) C(27) 108.4(6) no
H(16) C(29) H(17) 109.5(7) no
H(16) C(29) H(18) 109.5(8) no
H(16) C(29) C(27) 108.2(5) no
H(17) C(29) H(18) 109.5(7) no
H(17) C(29) C(27) 109.6(6) no
H(18) C(29) C(27) 110.6(6) no
H(19) C(30) H(20) 109.5(7) no
H(19) C(30) H(21) 109.5(7) no
H(19) C(30) C(27) 110.5(5) no
H(20) C(30) H(21) 109.5(6) no
H(20) C(30) C(27) 109.1(6) no
H(21) C(30) C(27) 108.8(6) no
H(22) C(31) H(23) 109.5(7) no
H(22) C(31) H(24) 109.5(8) no
H(22) C(31) C(4) 110.2(6) no
H(23) C(31) H(24) 109.5(7) no
H(23) C(31) C(4) 109.2(6) no
H(24) C(31) C(4) 109.0(6) no
H(25) C(32) H(26) 109.5(7) no
H(25) C(32) H(27) 109.5(8) no
H(25) C(32) C(10) 110.3(6) no
H(26) C(32) H(27) 109.5(8) no
H(26) C(32) C(10) 109.6(6) no
H(27) C(32) C(10) 108.5(6) no
C(34) C(33) C(35) 106.4(4) yes
C(34) C(33) C(36) 109.7(4) yes
C(34) C(33) C(12) 109.5(4) yes
C(35) C(33) C(36) 107.3(4) yes
C(35) C(33) C(12) 112.1(4) yes
C(36) C(33) C(12) 111.6(4) yes
H(28) C(34) H(29) 109.5(7) no
H(28) C(34) H(30) 109.5(7) no
H(28) C(34) C(33) 107.8(5) no
H(29) C(34) H(30) 109.5(6) no
H(29) C(34) C(33) 111.1(6) no
H(30) C(34) C(33) 109.6(6) no
H(31) C(35) H(32) 109.5(7) no
H(31) C(35) H(33) 109.5(7) no
H(31) C(35) C(33) 109.3(6) no
H(32) C(35) H(33) 109.5(7) no
H(32) C(35) C(33) 108.6(5) no
H(33) C(35) C(33) 110.6(5) no
H(34) C(36) H(35) 109.5(7) no
H(34) C(36) H(36) 109.5(8) no
H(34) C(36) C(33) 109.5(5) no
H(35) C(36) H(36) 109.5(7) no
H(35) C(36) C(33) 111.1(6) no
H(36) C(36) C(33) 107.8(6) no
C(38) C(37) C(39) 108.4(4) yes
C(38) C(37) C(40) 107.3(4) yes
C(38) C(37) C(15) 108.6(4) yes
C(39) C(37) C(40) 107.1(4) yes
C(39) C(37) C(15) 112.8(4) yes
C(40) C(37) C(15) 112.5(4) yes
H(37) C(38) H(38) 109.5(6) no
H(37) C(38) H(39) 109.5(7) no
H(37) C(38) C(37) 110.8(6) no
H(38) C(38) H(39) 109.4(7) no
H(38) C(38) C(37) 110.3(6) no
H(39) C(38) C(37) 107.3(5) no
H(40) C(39) H(41) 109.5(8) no
H(40) C(39) H(42) 109.5(7) no
H(40) C(39) C(37) 108.0(6) no
H(41) C(39) H(42) 109.5(8) no
H(41) C(39) C(37) 109.4(5) no
H(42) C(39) C(37) 111.0(6) no
H(43) C(40) H(44) 109.5(7) no
H(43) C(40) H(45) 109.5(7) no
H(43) C(40) C(37) 109.0(6) no
H(44) C(40) H(45) 109.5(7) no
H(44) C(40) C(37) 110.0(5) no
H(45) C(40) C(37) 109.5(6) no
H(46) C(41) H(47) 109.5(7) no
H(46) C(41) H(48) 109.5(8) no
H(46) C(41) C(17) 108.1(6) no
H(47) C(41) H(48) 109.5(8) no
H(47) C(41) C(17) 110.4(7) no
H(48) C(41) C(17) 109.9(5) no
H(49) C(42) H(50) 109.5(7) no
H(49) C(42) H(51) 109.5(8) no
H(49) C(42) C(23) 109.5(6) no
H(50) C(42) H(51) 109.5(8) no
H(50) C(42) C(23) 108.1(6) no
H(51) C(42) C(23) 110.8(6) no
C(44) C(43) C(45) 110.3(4) yes
C(44) C(43) C(46) 108.2(5) yes
C(44) C(43) C(25) 109.4(4) yes
C(45) C(43) C(46) 106.4(4) yes
C(45) C(43) C(25) 111.4(4) yes
C(46) C(43) C(25) 111.1(4) yes
H(52) C(44) H(53) 109.5(9) no
H(52) C(44) H(54) 109.5(8) no
H(52) C(44) C(43) 108.5(6) no
H(53) C(44) H(54) 109.5(7) no
H(53) C(44) C(43) 110.4(6) no
H(54) C(44) C(43) 109.5(7) no
H(55) C(45) H(56) 109.5(7) no
H(55) C(45) H(57) 109.5(6) no
H(55) C(45) C(43) 110.5(6) no
H(56) C(45) H(57) 109.5(7) no
H(56) C(45) C(43) 108.1(5) no
H(57) C(45) C(43) 109.8(6) no
H(58) C(46) H(59) 109.5(7) no
H(58) C(46) H(60) 109.5(7) no
H(58) C(46) C(43) 108.8(6) no
H(59) C(46) H(60) 109.5(7) no
H(59) C(46) C(43) 109.4(6) no
H(60) C(46) C(43) 110.2(6) no
C(48) C(47) C(56) 32(1) yes
C(48) C(47) O(5) 101.7(7) yes
C(56) C(47) O(5) 107(1) yes
C(49) C(48) C(56) 81(1) yes
C(49) C(48) C(47) 101.9(8) yes
C(47) C(48) C(56) 57(1) yes
C(50) C(49) C(56) 102.3(9) yes
C(50) C(49) C(48) 109.7(8) yes
C(48) C(49) C(56) 34.5(9) yes
O(5) C(50) C(49) 106.7(7) yes
C(52) C(51) O(6) 106.1(7) yes
C(53) C(52) C(55) 34(1) yes
C(53) C(52) C(51) 111.5(9) yes
C(55) C(52) C(51) 101.0(9) yes
C(55) C(53) C(65) 60(1) yes
C(65) C(53) C(52) 103(1) yes
C(52) C(53) C(55) 82(1) yes
C(55) C(54) C(65) 75(1) yes
C(55) C(54) O(6) 100(1) yes
C(65) C(54) O(6) 70(1) yes
C(65) C(55) C(52) 106(1) yes
C(52) C(55) C(53) 63(1) yes
C(52) C(55) C(54) 116(1) yes
C(53) C(55) C(65) 86(2) yes
C(53) C(55) C(54) 114(2) yes
C(54) C(55) C(65) 28(1) yes
C(47) C(56) C(48) 90(1) yes
C(48) C(56) C(49) 63(1) yes
C(49) C(56) C(47) 108(1) yes
C(60) C(57) C(61) 64(2) yes
C(59) C(58) C(60) 84(3) yes
C(59) C(58) C(61) 48(3) yes
C(60) C(58) C(61) 52(1) yes
C(60) C(59) C(61) 62(2) yes
C(60) C(59) C(58) 61(2) yes
C(61) C(59) C(58) 108(4) yes
C(61) C(60) C(57) 31(1) yes
C(61) C(60) C(58) 85(2) yes
C(57) C(60) C(58) 116(1) yes
C(57) C(60) C(59) 90(1) yes
C(59) C(60) C(61) 60(2) yes
C(59) C(60) C(58) 33(2) yes
C(57) C(61) C(58) 125(2) yes
C(57) C(61) C(59) 137(3) yes
C(59) C(61) C(58) 23(1) yes
C(59) C(61) C(60) 56(1) yes
C(60) C(61) C(57) 84(2) yes
C(60) C(61) C(58) 41(1) yes
C(62) C(64) C(63) 136(2) yes
O(6) C(65) C(53) 105(1) yes
C(53) C(65) C(54) 109(2) yes
C(53) C(65) C(55) 32(1) yes
C(54) C(65) O(6) 83(1) yes
C(54) C(65) C(55) 76(2) yes
C(55) C(65) O(6) 104(1) yes
Ti(1) Li(1) O(5) 129.7(4) yes
Ti(1) Li(1) O(6) 129.1(4) yes
O(2) Li(1) Ti(1) 41.7(2) yes
O(2) Li(1) O(3) 83.4(4) yes
O(2) Li(1) O(5) 129.1(5) yes
O(2) Li(1) O(6) 108.2(4) yes
O(3) Li(1) Ti(1) 41.7(2) yes
O(3) Li(1) O(5) 108.8(4) yes
O(3) Li(1) O(6) 129.0(5) yes
O(5) Li(1) O(6) 101.2(4) yes

loop_
_geom_bond_atom_site_label_1
_geom_bond_atom_site_label_2
_geom_bond_distance
_geom_bond_publ_flag
Ti(1) O(1) 1.838(3) yes
Ti(1) O(2) 1.972(3) yes
Ti(1) O(3) 1.972(3) yes
Ti(1) O(4) 1.845(3) yes
Ti(1) Li(1) 2.942(9) yes
O(1) C(1) 1.363(5) yes
O(2) C(13) 1.370(5) yes
O(2) Li(1) 1.952(9) yes
O(3) C(14) 1.365(5) yes
O(3) Li(1) 1.959(9) yes
O(4) C(26) 1.351(5) yes
O(5) C(47) 1.47(1) yes
O(5) C(50) 1.45(1) yes
O(5) Li(1) 1.973(9) yes
O(6) C(51) 1.45(1) yes
O(6) C(54) 1.55(2) yes
O(6) C(65) 1.47(1) yes
O(6) Li(1) 1.973(9) yes
C(1) C(2) 1.414(7) yes
C(1) C(6) 1.401(7) yes
C(2) C(3) 1.405(6) yes
C(2) C(27) 1.536(7) yes
C(3) C(4) 1.383(7) yes
C(3) H(1) 0.970(7) no
C(4) C(5) 1.386(7) yes
C(4) C(31) 1.506(7) yes
C(5) C(6) 1.398(6) yes
C(5) H(2) 0.970(7) no
C(6) C(7) 1.502(7) yes
C(7) C(8) 1.525(6) yes
C(7) H(3) 0.970(6) no
C(7) H(4) 0.970(7) no
C(8) C(9) 1.398(6) yes
C(8) C(13) 1.401(6) yes
C(9) C(10) 1.366(7) yes
C(9) H(5) 0.970(7) no
C(10) C(11) 1.387(6) yes
C(10) C(32) 1.508(7) yes
C(11) C(12) 1.392(6) yes
C(11) H(6) 0.970(7) no
C(12) C(13) 1.413(6) yes
C(12) C(33) 1.540(6) yes
C(14) C(15) 1.411(6) yes
C(14) C(19) 1.409(6) yes
C(15) C(16) 1.390(6) yes
C(15) C(37) 1.526(6) yes
C(16) C(17) 1.408(6) yes
C(16) H(7) 0.970(7) no
C(17) C(18) 1.366(7) yes
C(17) C(41) 1.513(7) yes
C(18) C(19) 1.392(6) yes
C(18) H(8) 0.970(6) no
C(19) C(20) 1.520(6) yes
C(20) C(21) 1.500(7) yes
C(20) H(9) 0.970(7) no
C(20) H(10) 0.970(6) no
C(21) C(22) 1.402(6) yes
C(21) C(26) 1.397(7) yes
C(22) C(23) 1.387(7) yes
C(22) H(11) 0.970(7) no
C(23) C(24) 1.387(7) yes
C(23) C(42) 1.507(7) yes
C(24) C(25) 1.398(6) yes
C(24) H(12) 0.970(7) no
C(25) C(26) 1.420(7) yes
C(25) C(43) 1.536(7) yes
C(27) C(28) 1.520(8) yes
C(27) C(29) 1.559(7) yes
C(27) C(30) 1.547(8) yes
C(28) H(13) 0.97(1) no
C(28) H(14) 0.970(9) no
C(28) H(15) 0.970(8) no
C(29) H(16) 0.970(9) no
C(29) H(17) 0.970(8) no
C(29) H(18) 0.970(7) no
C(30) H(19) 0.970(8) no
C(30) H(20) 0.970(7) no
C(30) H(21) 0.970(8) no
C(31) H(22) 0.970(9) no
C(31) H(23) 0.970(8) no
C(31) H(24) 0.970(9) no
C(32) H(25) 0.970(8) no
C(32) H(26) 0.970(9) no
C(32) H(27) 0.97(1) no
C(33) C(34) 1.523(8) yes
C(33) C(35) 1.527(7) yes
C(33) C(36) 1.524(6) yes
C(34) H(28) 0.970(7) no
C(34) H(29) 0.970(7) no
C(34) H(30) 0.970(8) no
C(35) H(31) 0.970(9) no
C(35) H(32) 0.970(7) no
C(35) H(33) 0.970(8) no
C(36) H(34) 0.970(8) no
C(36) H(35) 0.970(8) no
C(36) H(36) 0.970(9) no
C(37) C(38) 1.545(8) yes
C(37) C(39) 1.533(6) yes
C(37) C(40) 1.532(7) yes
C(38) H(37) 0.970(7) no
C(38) H(38) 0.970(7) no
C(38) H(39) 0.970(7) no
C(39) H(40) 0.97(1) no
C(39) H(41) 0.970(8) no
C(39) H(42) 0.970(8) no
C(40) H(43) 0.970(7) no
C(40) H(44) 0.970(8) no
C(40) H(45) 0.970(9) no
C(41) H(46) 0.970(9) no
C(41) H(47) 0.970(9) no
C(41) H(48) 0.970(9) no
C(42) H(49) 0.970(8) no
C(42) H(50) 0.970(9) no
C(42) H(51) 0.970(9) no
C(43) C(44) 1.538(8) yes
C(43) C(45) 1.538(7) yes
C(43) C(46) 1.536(8) yes
C(44) H(52) 0.970(9) no
C(44) H(53) 0.970(9) no
C(44) H(54) 0.970(9) no
C(45) H(55) 0.970(7) no
C(45) H(56) 0.970(8) no
C(45) H(57) 0.970(8) no
C(46) H(58) 0.970(7) no
C(46) H(59) 0.970(9) no
C(46) H(60) 0.970(8) no
C(47) C(48) 1.66(1) yes
C(47) C(56) 1.39(2) yes
C(48) C(49) 1.40(2) yes
C(48) C(56) 0.88(2) yes
C(49) C(50) 1.51(1) yes
C(49) C(56) 1.54(2) yes
C(51) C(52) 1.52(1) yes
C(52) C(53) 1.39(2) yes
C(52) C(55) 1.53(2) yes
C(53) C(55) 0.88(2) yes
C(53) C(65) 1.62(2) yes
C(54) C(55) 1.41(3) yes
C(54) C(65) 0.68(2) yes
C(55) C(65) 1.41(2) yes
C(57) C(60) 1.62(2) yes
C(57) C(61) 0.84(3) yes
C(58) C(59) 0.76(4) yes
C(58) C(60) 1.23(3) yes
C(58) C(61) 1.84(4) yes
C(59) C(60) 1.38(4) yes
C(59) C(61) 1.45(5) yes
C(60) C(61) 1.47(4) yes
C(62) C(64) 1.23(3) yes
C(63) C(64) 1.28(3) yes

loop_
_geom_contact_atom_site_label_1
_geom_contact_atom_site_label_2
_geom_contact_distance
_geom_contact_publ_flag
_geom_contact_site_symmetry_2
Ti(1) C(1) 3.101(4) yes 55501
Ti(1) C(7) 3.277(4) yes 55501
Ti(1) C(8) 3.330(4) yes 55501
Ti(1) C(13) 2.847(4) yes 55501
Ti(1) C(14) 2.848(4) yes 55501
Ti(1) C(19) 3.340(4) yes 55501
Ti(1) C(20) 3.276(4) yes 55501
Ti(1) C(26) 3.093(4) yes 55501
Ti(1) Li(1) 2.942(9) yes 55501
Ti(1) H(3) 2.691(5) no 55501
Ti(1) H(10) 2.678(4) no 55501
Ti(1) H(17) 3.374(6) no 55501
Ti(1) H(34) 3.050(5) no 55501
Ti(1) H(41) 3.047(6) no 55501
Ti(1) H(57) 3.351(6) no 55501
O(1) O(2) 3.251(4) yes 55501
O(1) O(3) 3.177(4) yes 55501
O(1) O(4) 3.051(4) yes 55501
O(1) C(2) 2.419(5) yes 55501
O(1) C(6) 2.361(5) yes 55501
O(1) C(7) 2.815(6) yes 55501
O(1) C(8) 3.294(5) yes 55501
O(1) C(13) 3.548(6) yes 55501
O(1) C(27) 2.940(6) yes 55501
O(1) C(28) 3.153(8) yes 55501
O(1) C(29) 3.004(7) yes 55501
O(1) C(39) 3.478(6) yes 55501
O(1) H(3) 2.576(6) no 55501
O(1) H(14) 2.521(8) no 55501
O(1) H(16) 3.427(7) no 55501
O(1) H(17) 2.347(6) no 55501
O(1) H(40) 3.462(6) no 55501
O(1) H(41) 2.671(6) no 55501
O(2) O(1) 3.251(4) yes 55501
O(2) O(3) 2.601(4) yes 55501
O(2) O(4) 3.180(4) yes 55501
O(2) O(5) 3.545(5) yes 55501
O(2) O(6) 3.180(5) yes 55501
O(2) C(7) 2.876(5) yes 55501
O(2) C(8) 2.379(5) yes 55501
O(2) C(12) 2.424(5) yes 55501
O(2) C(33) 2.957(5) yes 55501
O(2) C(34) 3.099(6) yes 55501
O(2) C(36) 3.073(6) yes 55501
O(2) C(65) 3.56(1) yes 55501
O(2) H(3) 2.411(5) no 55501
O(2) H(4) 3.532(5) no 55501
O(2) H(10) 2.884(5) no 55501
O(2) H(30) 2.442(6) no 55501
O(2) H(34) 2.409(6) no 55501
O(2) H(36) 3.554(6) no 55501
O(3) O(1) 3.177(4) yes 55501
O(3) O(2) 2.601(4) yes 55501
O(3) O(4) 3.251(4) yes 55501
O(3) O(5) 3.198(5) yes 55501
O(3) O(6) 3.549(5) yes 55501
O(3) C(15) 2.418(5) yes 55501
O(3) C(19) 2.381(5) yes 55501
O(3) C(20) 2.871(5) yes 55501
O(3) C(37) 2.951(6) yes 55501
O(3) C(38) 3.072(6) yes 55501
O(3) C(39) 3.082(6) yes 55501
O(3) H(3) 2.896(5) no 55501
O(3) H(9) 3.522(5) no 55501
O(3) H(10) 2.399(5) no 55501
O(3) H(38) 2.420(6) no 55501
O(3) H(39) 3.561(6) no 55501
O(3) H(40) 3.579(6) no 55501
O(3) H(41) 2.421(6) no 55501
O(4) O(1) 3.051(4) yes 55501
O(4) O(2) 3.180(4) yes 55501
O(4) O(3) 3.251(4) yes 55501
O(4) C(14) 3.550(5) yes 55501
O(4) C(19) 3.300(5) yes 55501
O(4) C(20) 2.809(6) yes 55501
O(4) C(21) 2.359(5) yes 55501
O(4) C(25) 2.407(5) yes 55501
O(4) C(36) 3.485(6) yes 55501
O(4) C(43) 2.925(6) yes 55501
O(4) C(44) 3.142(8) yes 55501
O(4) C(45) 2.982(7) yes 55501
O(4) H(10) 2.561(6) no 55501
O(4) H(34) 2.684(6) no 55501
O(4) H(36) 3.463(6) no 55501
O(4) H(54) 2.521(8) no 55501
O(4) H(56) 3.415(7) no 55501
O(4) H(57) 2.321(6) no 55501
O(5) O(2) 3.545(5) yes 55501
O(5) O(3) 3.198(5) yes 55501
O(5) O(6) 3.049(5) yes 55501
O(5) C(20) 3.502(6) yes 55501
O(5) C(48) 2.43(1) yes 55501
O(5) C(49) 2.377(9) yes 55501
O(5) C(54) 3.46(2) yes 55501
O(5) C(56) 2.31(2) yes 55501
O(5) Li(1) 1.973(9) yes 55501
O(5) H(9) 3.318(6) no 55501
O(5) H(10) 2.961(7) no 55501
O(5) H(30) 3.046(7) no 55501
O(6) O(2) 3.180(5) yes 55501
O(6) O(3) 3.549(5) yes 55501
O(6) O(5) 3.049(5) yes 55501
O(6) C(7) 3.488(6) yes 55501
O(6) C(52) 2.38(1) yes 55501
O(6) C(53) 2.46(1) yes 55501
O(6) C(54) 1.55(2) yes 55501
O(6) C(55) 2.27(2) yes 55501
O(6) Li(1) 1.973(9) yes 55501
O(6) H(3) 2.940(7) no 55501
O(6) H(4) 3.318(6) no 55501
O(6) H(38) 3.031(7) no 55501
C(1) Ti(1) 3.101(4) yes 55501
C(1) C(3) 2.400(6) yes 55501
C(1) C(4) 2.792(6) yes 55501
C(1) C(5) 2.409(6) yes 55501
C(1) C(7) 2.535(7) yes 55501
C(1) C(8) 3.333(7) yes 55501
C(1) C(27) 2.583(7) yes 55501
C(1) C(28) 3.153(9) yes 55501
C(1) C(29) 3.126(7) yes 55501
C(1) H(1) 3.275(6) no 55501
C(1) H(2) 3.288(6) no 55501
C(1) H(3) 2.657(7) no 55501
C(1) H(4) 3.286(7) no 55501
C(1) H(14) 2.853(8) no 55501
C(1) H(15) 3.416(9) no 55501
C(1) H(16) 3.339(7) no 55501
C(1) H(17) 2.849(7) no 55501
C(1) H(40) 3.598(7) no 55501
C(1) H(41) 2.930(7) no 55501
C(2) O(1) 2.419(5) yes 55501
C(2) C(4) 2.448(7) yes 55501
C(2) C(5) 2.815(7) yes 55501
C(2) C(6) 2.458(7) yes 55501
C(2) C(28) 2.500(8) yes 55501
C(2) C(29) 2.557(6) yes 55501
C(2) C(30) 2.553(8) yes 55501
C(2) H(1) 2.050(6) no 55501
C(2) H(13) 3.349(8) no 55501
C(2) H(14) 2.668(8) no 55501
C(2) H(15) 2.671(8) no 55501
C(2) H(16) 2.725(7) no 55501
C(2) H(17) 2.747(6) no 55501
C(2) H(18) 3.395(7) no 55501
C(2) H(19) 3.389(8) no 55501
C(2) H(20) 2.734(8) no 55501
C(2) H(21) 2.732(8) no 55501
C(3) C(1) 2.400(6) yes 55501
C(3) C(5) 2.385(8) yes 55501
C(3) C(6) 2.780(7) yes 55501
C(3) C(27) 2.562(7) yes 55501
C(3) C(28) 3.536(8) yes 55501
C(3) C(30) 2.851(8) yes 55501
C(3) C(31) 2.503(7) yes 55501
C(3) H(2) 3.258(8) no 55501
C(3) H(15) 3.396(8) no 55501
C(3) H(20) 2.696(8) no 55501
C(3) H(21) 2.788(8) no 55501
C(3) H(22) 2.549(7) no 55501
C(3) H(23) 3.123(7) no 55501
C(3) H(24) 3.106(7) no 55501
C(3) H(39) 3.058(7) no 65501
C(4) C(1) 2.792(6) yes 55501
C(4) C(2) 2.448(7) yes 55501
C(4) C(6) 2.426(6) yes 55501
C(4) H(1) 2.039(8) no 55501
C(4) H(2) 2.041(8) no 55501
C(4) H(22) 2.054(7) no 55501
C(4) H(23) 2.041(7) no 55501
C(4) H(24) 2.039(7) no 55501
C(4) H(39) 3.555(8) no 65501
C(5) C(1) 2.409(6) yes 55501
C(5) C(2) 2.815(7) yes 55501
C(5) C(3) 2.385(8) yes 55501
C(5) C(7) 2.506(6) yes 55501
C(5) C(8) 3.514(6) yes 55501
C(5) C(31) 2.518(7) yes 55501
C(5) H(1) 3.259(7) no 55501
C(5) H(3) 3.177(6) no 55501
C(5) H(4) 2.529(7) no 55501
C(5) H(5) 3.091(7) no 55501
C(5) H(22) 3.307(7) no 55501
C(5) H(23) 2.758(7) no 55501
C(5) H(24) 2.754(7) no 55501
C(6) O(1) 2.361(5) yes 55501
C(6) C(2) 2.458(7) yes 55501
C(6) C(3) 2.780(7) yes 55501
C(6) C(4) 2.426(6) yes 55501
C(6) C(8) 2.568(6) yes 55501
C(6) C(9) 3.159(7) yes 55501
C(6) H(2) 2.060(6) no 55501
C(6) H(3) 2.020(6) no 55501
C(6) H(4) 2.026(7) no 55501
C(6) H(5) 2.980(7) no 55501
C(6) H(41) 3.254(7) no 55501
C(7) Ti(1) 3.277(4) yes 55501
C(7) O(1) 2.815(6) yes 55501
C(7) O(2) 2.876(5) yes 55501
C(7) O(6) 3.488(6) yes 55501
C(7) C(1) 2.535(7) yes 55501
C(7) C(5) 2.506(6) yes 55501
C(7) C(9) 2.505(7) yes 55501
C(7) C(13) 2.568(6) yes 55501
C(7) H(2) 2.661(6) no 55501
C(7) H(5) 2.628(7) no 55501
C(7) H(41) 3.353(7) no 55501
C(8) Ti(1) 3.330(4) yes 55501
C(8) O(1) 3.294(5) yes 55501
C(8) O(2) 2.379(5) yes 55501
C(8) C(1) 3.333(7) yes 55501
C(8) C(5) 3.514(6) yes 55501
C(8) C(6) 2.568(6) yes 55501
C(8) C(10) 2.412(7) yes 55501
C(8) C(11) 2.748(7) yes 55501
C(8) C(12) 2.445(6) yes 55501
C(8) H(2) 3.597(6) no 55501
C(8) H(3) 2.045(6) no 55501
C(8) H(4) 2.038(6) no 55501
C(8) H(5) 2.051(6) no 55501
C(9) C(6) 3.159(7) yes 55501
C(9) C(7) 2.505(7) yes 55501
C(9) C(11) 2.359(7) yes 55501
C(9) C(12) 2.806(6) yes 55501
C(9) C(13) 2.417(6) yes 55501
C(9) C(32) 2.509(8) yes 55501
C(9) C(56) 3.44(2) yes 65501
C(9) H(2) 3.540(7) no 55501
C(9) H(3) 3.286(7) no 55501
C(9) H(4) 2.687(7) no 55501
C(9) H(6) 3.227(7) no 55501
C(9) H(25) 2.573(7) no 55501
C(9) H(26) 3.137(8) no 55501
C(9) H(27) 3.096(8) no 55501
C(9) H(46) 3.510(7) no 66501
C(9) H(52) 3.452(9) no 56501
C(10) C(8) 2.412(7) yes 55501
C(10) C(12) 2.453(6) yes 55501
C(10) C(13) 2.800(6) yes 55501
C(10) H(5) 2.028(7) no 55501
C(10) H(6) 2.030(7) no 55501
C(10) H(25) 2.057(7) no 55501
C(10) H(26) 2.048(7) no 55501
C(10) H(27) 2.035(8) no 55501
C(10) H(52) 3.391(9) no 56501
C(10) H(53) 3.429(8) no 56501
C(10) H(58) 3.559(8) no 56501
C(11) C(8) 2.748(7) yes 55501
C(11) C(9) 2.359(7) yes 55501
C(11) C(13) 2.385(6) yes 55501
C(11) C(32) 2.513(7) yes 55501
C(11) C(33) 2.550(6) yes 55501
C(11) C(34) 3.560(7) yes 55501
C(11) C(35) 2.837(7) yes 55501
C(11) H(5) 3.241(7) no 55501
C(11) H(25) 3.305(7) no 55501
C(11) H(26) 2.746(7) no 55501
C(11) H(27) 2.749(7) no 55501
C(11) H(28) 3.443(7) no 55501
C(11) H(31) 2.768(7) no 55501
C(11) H(33) 2.722(7) no 55501
C(11) H(36) 3.539(6) no 55501
C(11) H(52) 3.564(8) no 56501
C(11) H(58) 2.987(8) no 56501
C(11) H(60) 3.527(7) no 56501
C(12) O(2) 2.424(5) yes 55501
C(12) C(8) 2.445(6) yes 55501
C(12) C(9) 2.806(6) yes 55501
C(12) C(10) 2.453(6) yes 55501
C(12) C(34) 2.501(7) yes 55501
C(12) C(35) 2.545(6) yes 55501
C(12) C(36) 2.534(6) yes 55501
C(12) H(6) 2.037(6) no 55501
C(12) H(28) 2.674(7) no 55501
C(12) H(29) 3.353(7) no 55501
C(12) H(30) 2.658(7) no 55501
C(12) H(31) 2.747(7) no 55501
C(12) H(32) 3.368(6) no 55501
C(12) H(33) 2.737(7) no 55501
C(12) H(34) 2.696(6) no 55501
C(12) H(35) 3.378(6) no 55501
C(12) H(36) 2.718(6) no 55501
C(12) H(58) 3.436(7) no 56501
C(13) Ti(1) 2.847(4) yes 55501
C(13) O(1) 3.548(6) yes 55501
C(13) C(7) 2.568(6) yes 55501
C(13) C(9) 2.417(6) yes 55501
C(13) C(10) 2.800(6) yes 55501
C(13) C(11) 2.385(6) yes 55501
C(13) C(33) 2.592(6) yes 55501
C(13) C(34) 3.112(7) yes 55501
C(13) C(36) 3.163(6) yes 55501
C(13) C(65) 3.60(2) yes 55501
C(13) Li(1) 3.087(9) yes 55501
C(13) H(3) 2.594(6) no 55501
C(13) H(4) 3.151(6) no 55501
C(13) H(5) 3.288(6) no 55501
C(13) H(6) 3.262(7) no 55501
C(13) H(28) 3.362(7) no 55501
C(13) H(30) 2.794(7) no 55501
C(13) H(34) 2.858(6) no 55501
C(13) H(36) 3.428(7) no 55501
C(14) Ti(1) 2.848(4) yes 55501
C(14) O(4) 3.550(5) yes 55501
C(14) C(16) 2.386(6) yes 55501
C(14) C(17) 2.807(6) yes 55501
C(14) C(18) 2.415(6) yes 55501
C(14) C(20) 2.567(6) yes 55501
C(14) C(37) 2.582(6) yes 55501
C(14) C(38) 3.091(7) yes 55501
C(14) C(39) 3.178(6) yes 55501
C(14) Li(1) 3.09(1) yes 55501
C(14) H(7) 3.264(6) no 55501
C(14) H(8) 3.286(6) no 55501
C(14) H(9) 3.148(6) no 55501
C(14) H(10) 2.586(6) no 55501
C(14) H(38) 2.786(7) no 55501
C(14) H(39) 3.326(7) no 55501
C(14) H(40) 3.464(7) no 55501
C(14) H(41) 2.871(6) no 55501
C(15) O(3) 2.418(5) yes 55501
C(15) C(17) 2.465(6) yes 55501
C(15) C(18) 2.807(6) yes 55501
C(15) C(19) 2.452(6) yes 55501
C(15) C(38) 2.494(7) yes 55501
C(15) C(39) 2.548(6) yes 55501
C(15) C(40) 2.543(6) yes 55501
C(15) H(7) 2.038(6) no 55501
C(15) H(37) 3.344(7) no 55501
C(15) H(38) 2.666(7) no 55501
C(15) H(39) 2.657(7) no 55501
C(15) H(40) 2.752(6) no 55501
C(15) H(41) 2.705(6) no 55501
C(15) H(42) 3.384(6) no 55501
C(15) H(43) 3.366(6) no 55501
C(15) H(44) 2.723(7) no 55501
C(15) H(45) 2.759(7) no 55501
C(16) C(14) 2.386(6) yes 55501
C(16) C(18) 2.372(7) yes 55501
C(16) C(19) 2.760(7) yes 55501
C(16) C(37) 2.527(6) yes 55501
C(16) C(38) 3.555(7) yes 55501
C(16) C(40) 2.818(7) yes 55501
C(16) C(41) 2.536(7) yes 55501
C(16) H(8) 3.254(7) no 55501
C(16) H(39) 3.432(7) no 55501
C(16) H(40) 3.566(6) no 55501
C(16) H(44) 2.690(7) no 55501
C(16) H(45) 2.763(7) no 55501
C(16) H(46) 3.114(7) no 55501
C(16) H(47) 3.182(7) no 55501
C(16) H(48) 2.576(7) no 55501
C(17) C(14) 2.807(6) yes 55501
C(17) C(15) 2.465(6) yes 55501
C(17) C(19) 2.416(7) yes 55501
C(17) H(7) 2.052(7) no 55501
C(17) H(8) 2.025(7) no 55501
C(17) H(46) 2.035(7) no 55501
C(17) H(47) 2.062(7) no 55501
C(17) H(48) 2.056(8) no 55501
C(18) C(14) 2.415(6) yes 55501
C(18) C(15) 2.807(6) yes 55501
C(18) C(16) 2.372(7) yes 55501
C(18) C(20) 2.503(7) yes 55501
C(18) C(21) 3.162(7) yes 55501
C(18) C(41) 2.519(8) yes 55501
C(18) C(55) 3.49(2) yes 54501
C(18) H(7) 3.241(7) no 55501
C(18) H(9) 2.693(7) no 55501
C(18) H(10) 3.280(6) no 55501
C(18) H(11) 3.528(7) no 55501
C(18) H(46) 2.766(7) no 55501
C(18) H(47) 2.767(7) no 55501
C(18) H(48) 3.298(8) no 55501
C(19) Ti(1) 3.340(4) yes 55501
C(19) O(3) 2.381(5) yes 55501
C(19) O(4) 3.300(5) yes 55501
C(19) C(15) 2.452(6) yes 55501
C(19) C(16) 2.760(7) yes 55501
C(19) C(17) 2.416(7) yes 55501
C(19) C(21) 2.570(6) yes 55501
C(19) C(22) 3.508(6) yes 55501
C(19) C(26) 3.323(7) yes 55501
C(19) H(8) 2.043(6) no 55501
C(19) H(9) 2.030(6) no 55501
C(19) H(10) 2.038(6) no 55501
C(19) H(11) 3.586(6) no 55501
C(20) Ti(1) 3.276(4) yes 55501
C(20) O(3) 2.871(5) yes 55501
C(20) O(4) 2.809(6) yes 55501
C(20) O(5) 3.502(6) yes 55501
C(20) C(14) 2.567(6) yes 55501
C(20) C(18) 2.503(7) yes 55501
C(20) C(22) 2.507(6) yes 55501
C(20) C(26) 2.521(7) yes 55501
C(20) H(8) 2.627(6) no 55501
C(20) H(11) 2.668(6) no 55501
C(20) H(34) 3.355(7) no 55501
C(21) O(4) 2.359(5) yes 55501
C(21) C(18) 3.162(7) yes 55501
C(21) C(19) 2.570(6) yes 55501
C(21) C(23) 2.423(6) yes 55501
C(21) C(24) 2.763(7) yes 55501
C(21) C(25) 2.453(7) yes 55501
C(21) H(8) 2.984(7) no 55501
C(21) H(9) 2.025(7) no 55501
C(21) H(10) 2.015(7) no 55501
C(21) H(11) 2.067(6) no 55501
C(21) H(34) 3.261(7) no 55501
C(22) C(19) 3.508(6) yes 55501
C(22) C(20) 2.507(6) yes 55501
C(22) C(24) 2.384(7) yes 55501
C(22) C(25) 2.825(7) yes 55501
C(22) C(26) 2.420(6) yes 55501
C(22) C(42) 2.523(8) yes 55501
C(22) H(8) 3.084(7) no 55501
C(22) H(9) 2.533(7) no 55501
C(22) H(10) 3.182(6) no 55501
C(22) H(12) 3.256(7) no 55501
C(22) H(49) 2.759(7) no 55501
C(22) H(50) 2.753(7) no 55501
C(22) H(51) 3.315(8) no 55501
C(23) C(21) 2.423(6) yes 55501
C(23) C(25) 2.455(6) yes 55501
C(23) C(26) 2.800(6) yes 55501
C(23) H(11) 2.044(8) no 55501
C(23) H(12) 2.038(7) no 55501
C(23) H(28) 3.555(8) no 54501
C(23) H(33) 3.440(7) no 75502
C(23) H(49) 2.046(7) no 55501
C(23) H(50) 2.031(7) no 55501
C(23) H(51) 2.062(7) no 55501
C(24) C(21) 2.763(7) yes 55501
C(24) C(22) 2.384(7) yes 55501
C(24) C(26) 2.394(6) yes 55501
C(24) C(35) 3.506(7) yes 75502
C(24) C(42) 2.510(7) yes 55501
C(24) C(43) 2.561(6) yes 55501
C(24) C(44) 3.535(8) yes 55501
C(24) C(46) 2.836(7) yes 55501
C(24) H(11) 3.261(7) no 55501
C(24) H(28) 3.055(7) no 54501
C(24) H(32) 3.292(7) no 75502
C(24) H(33) 3.065(7) no 75502
C(24) H(49) 3.129(7) no 55501
C(24) H(50) 3.110(7) no 55501
C(24) H(51) 2.566(7) no 55501
C(24) H(52) 3.390(8) no 55501
C(24) H(58) 2.684(8) no 55501
C(24) H(59) 2.768(7) no 55501
C(25) O(4) 2.407(5) yes 55501
C(25) C(21) 2.453(7) yes 55501
C(25) C(22) 2.825(7) yes 55501
C(25) C(23) 2.455(6) yes 55501
C(25) C(44) 2.508(8) yes 55501
C(25) C(45) 2.539(6) yes 55501
C(25) C(46) 2.533(8) yes 55501
C(25) H(12) 2.039(6) no 55501
C(25) H(32) 3.340(7) no 75502
C(25) H(52) 2.674(8) no 55501
C(25) H(53) 3.354(8) no 55501
C(25) H(54) 2.687(7) no 55501
C(25) H(55) 3.378(7) no 55501
C(25) H(56) 2.711(7) no 55501
C(25) H(57) 2.725(6) no 55501
C(25) H(58) 2.714(8) no 55501
C(25) H(59) 2.712(8) no 55501
C(25) H(60) 3.371(8) no 55501
C(26) Ti(1) 3.093(4) yes 55501
C(26) C(19) 3.323(7) yes 55501
C(26) C(20) 2.521(7) yes 55501
C(26) C(22) 2.420(6) yes 55501
C(26) C(23) 2.800(6) yes 55501
C(26) C(24) 2.394(6) yes 55501
C(26) C(43) 2.586(7) yes 55501
C(26) C(44) 3.155(8) yes 55501
C(26) C(45) 3.117(7) yes 55501
C(26) H(9) 3.274(7) no 55501
C(26) H(10) 2.635(7) no 55501
C(26) H(11) 3.297(6) no 55501
C(26) H(12) 3.269(6) no 55501
C(26) H(34) 2.942(7) no 55501
C(26) H(52) 3.408(9) no 55501
C(26) H(54) 2.864(8) no 55501
C(26) H(56) 3.339(7) no 55501
C(26) H(57) 2.830(7) no 55501
C(27) O(1) 2.940(6) yes 55501
C(27) C(1) 2.583(7) yes 55501
C(27) C(3) 2.562(7) yes 55501
C(27) C(29) 1.559(7) yes 55501
C(27) C(30) 1.547(8) yes 55501
C(27) H(1) 2.697(6) no 55501
C(27) H(13) 2.073(8) no 55501
C(27) H(14) 2.055(8) no 55501
C(27) H(15) 2.046(8) no 55501
C(27) H(16) 2.078(7) no 55501
C(27) H(17) 2.095(7) no 55501
C(27) H(18) 2.107(7) no 55501
C(27) H(19) 2.094(8) no 55501
C(27) H(20) 2.077(7) no 55501
C(27) H(21) 2.074(8) no 55501
C(28) O(1) 3.153(8) yes 55501
C(28) C(1) 3.153(9) yes 55501
C(28) C(2) 2.500(8) yes 55501
C(28) C(3) 3.536(8) yes 55501
C(28) C(29) 2.525(9) yes 55501
C(28) C(30) 2.480(9) yes 55501
C(28) C(48) 3.39(2) yes 65501
C(28) H(16) 3.348(9) no 55501
C(28) H(17) 2.731(8) no 55501
C(28) H(18) 2.718(8) no 55501
C(28) H(19) 2.668(9) no 55501
C(28) H(20) 2.664(8) no 55501
C(28) H(21) 3.318(9) no 55501
C(28) H(46) 3.484(9) no 65501
C(28) H(53) 3.338(8) no 55501
C(28) H(54) 3.092(8) no 55501
C(29) O(1) 3.004(7) yes 55501
C(29) C(1) 3.126(7) yes 55501
C(29) C(2) 2.557(6) yes 55501
C(29) C(27) 1.559(7) yes 55501
C(29) C(28) 2.525(9) yes 55501
C(29) C(30) 2.476(7) yes 55501
C(29) H(13) 2.694(9) no 55501
C(29) H(14) 2.733(9) no 55501
C(29) H(15) 3.357(8) no 55501
C(29) H(19) 2.644(8) no 55501
C(29) H(20) 3.327(7) no 55501
C(29) H(21) 2.643(7) no 55501
C(29) H(40) 2.954(8) no 55501
C(30) C(2) 2.553(8) yes 55501
C(30) C(3) 2.851(8) yes 55501
C(30) C(27) 1.547(8) yes 55501
C(30) C(28) 2.480(9) yes 55501
C(30) C(29) 2.476(7) yes 55501
C(30) H(1) 2.426(7) no 55501
C(30) H(7) 3.387(7) no 65501
C(30) H(13) 2.660(8) no 55501
C(30) H(14) 3.326(9) no 55501
C(30) H(15) 2.650(9) no 55501
C(30) H(16) 2.643(7) no 55501
C(30) H(17) 3.328(7) no 55501
C(30) H(18) 2.642(7) no 55501
C(30) H(44) 3.292(7) no 65501
C(31) C(3) 2.503(7) yes 55501
C(31) C(5) 2.518(7) yes 55501
C(31) H(1) 2.646(7) no 55501
C(31) H(2) 2.670(8) no 55501
C(31) H(39) 3.542(8) no 65501
C(31) H(48) 3.375(8) no 66501
C(32) C(9) 2.509(8) yes 55501
C(32) C(11) 2.513(7) yes 55501
C(32) H(5) 2.671(8) no 55501
C(32) H(6) 2.641(7) no 55501
C(32) H(8) 3.234(7) no 66501
C(32) H(11) 3.125(7) no 66501
C(32) H(49) 3.227(9) no 66501
C(32) H(53) 3.39(1) no 56501
C(32) H(60) 3.402(9) no 56501
C(33) O(2) 2.957(5) yes 55501
C(33) C(11) 2.550(6) yes 55501
C(33) C(13) 2.592(6) yes 55501
C(33) H(6) 2.679(6) no 55501
C(33) H(28) 2.040(8) no 55501
C(33) H(29) 2.079(7) no 55501
C(33) H(30) 2.061(7) no 55501
C(33) H(31) 2.062(7) no 55501
C(33) H(32) 2.054(7) no 55501
C(33) H(33) 2.077(7) no 55501
C(33) H(34) 2.061(7) no 55501
C(33) H(35) 2.080(6) no 55501
C(33) H(36) 2.041(7) no 55501
C(34) O(2) 3.099(6) yes 55501
C(34) C(11) 3.560(7) yes 55501
C(34) C(12) 2.501(7) yes 55501
C(34) C(13) 3.112(7) yes 55501
C(34) C(35) 2.443(8) yes 55501
C(34) C(36) 2.491(8) yes 55501
C(34) C(50) 3.57(1) yes 55501
C(34) H(12) 3.464(7) no 56501
C(34) H(31) 3.292(8) no 55501
C(34) H(32) 2.594(8) no 55501
C(34) H(33) 2.640(7) no 55501
C(34) H(34) 2.713(8) no 55501
C(34) H(35) 2.668(8) no 55501
C(34) H(36) 3.316(8) no 55501
C(34) H(51) 3.517(9) no 56501
C(35) C(11) 2.837(7) yes 55501
C(35) C(12) 2.545(6) yes 55501
C(35) C(24) 3.506(7) yes 75502
C(35) C(34) 2.443(8) yes 55501
C(35) C(36) 2.457(7) yes 55501
C(35) H(6) 2.408(7) no 55501
C(35) H(12) 3.432(7) no 75502
C(35) H(28) 2.585(8) no 55501
C(35) H(29) 2.641(8) no 55501
C(35) H(30) 3.294(8) no 55501
C(35) H(34) 3.305(7) no 55501
C(35) H(35) 2.648(7) no 55501
C(35) H(35) 3.450(8) no 75502
C(35) H(36) 2.614(8) no 55501
C(35) H(56) 3.469(7) no 75502
C(35) H(58) 3.396(8) no 56501
C(35) H(59) 3.294(8) no 75502
C(36) O(2) 3.073(6) yes 55501
C(36) O(4) 3.485(6) yes 55501
C(36) C(12) 2.534(6) yes 55501
C(36) C(13) 3.163(6) yes 55501
C(36) C(34) 2.491(8) yes 55501
C(36) C(35) 2.457(7) yes 55501
C(36) H(10) 3.524(7) no 55501
C(36) H(28) 3.316(8) no 55501
C(36) H(29) 2.661(8) no 55501
C(36) H(30) 2.720(8) no 55501
C(36) H(31) 2.635(8) no 55501
C(36) H(32) 2.610(8) no 55501
C(36) H(32) 3.453(8) no 75502
C(36) H(33) 3.312(7) no 55501
C(36) H(56) 3.256(8) no 55501
C(36) H(57) 3.303(8) no 55501
C(37) O(3) 2.951(6) yes 55501
C(37) C(14) 2.582(6) yes 55501
C(37) C(16) 2.527(6) yes 55501
C(37) C(38) 1.545(8) yes 55501
C(37) H(7) 2.658(6) no 55501
C(37) H(37) 2.096(8) no 55501
C(37) H(38) 2.090(8) no 55501
C(37) H(39) 2.055(8) no 55501
C(37) H(40) 2.052(7) no 55501
C(37) H(41) 2.068(7) no 55501
C(37) H(42) 2.088(6) no 55501
C(37) H(43) 2.063(7) no 55501
C(37) H(44) 2.074(7) no 55501
C(37) H(45) 2.069(8) no 55501
C(38) O(3) 3.072(6) yes 55501
C(38) C(14) 3.091(7) yes 55501
C(38) C(15) 2.494(7) yes 55501
C(38) C(16) 3.555(7) yes 55501
C(38) C(37) 1.545(8) yes 55501
C(38) C(39) 2.497(8) yes 55501
C(38) C(40) 2.478(8) yes 55501
C(38) C(51) 3.54(1) yes 55501
C(38) H(40) 3.329(8) no 55501
C(38) H(41) 2.712(8) no 55501
C(38) H(42) 2.661(7) no 55501
C(38) H(43) 2.626(8) no 55501
C(38) H(44) 2.673(8) no 55501
C(38) H(45) 3.327(8) no 55501
C(39) O(1) 3.478(6) yes 55501
C(39) O(3) 3.082(6) yes 55501
C(39) C(14) 3.178(6) yes 55501
C(39) C(15) 2.548(6) yes 55501
C(39) C(38) 2.497(8) yes 55501
C(39) C(40) 2.466(7) yes 55501
C(39) H(3) 3.521(8) no 55501
C(39) H(16) 3.245(8) no 55501
C(39) H(17) 3.307(8) no 55501
C(39) H(37) 2.664(9) no 55501
C(39) H(38) 2.726(8) no 55501
C(39) H(39) 3.322(8) no 55501
C(39) H(43) 2.620(8) no 55501
C(39) H(44) 3.318(7) no 55501
C(39) H(45) 2.650(8) no 55501
C(40) C(15) 2.543(6) yes 55501
C(40) C(16) 2.818(7) yes 55501
C(40) C(38) 2.478(8) yes 55501
C(40) C(39) 2.466(7) yes 55501
C(40) H(7) 2.384(7) no 55501
C(40) H(37) 2.666(8) no 55501
C(40) H(38) 3.330(8) no 55501
C(40) H(39) 2.625(8) no 55501
C(40) H(40) 2.621(8) no 55501
C(40) H(41) 3.314(8) no 55501
C(40) H(42) 2.660(7) no 55501
C(41) C(16) 2.536(7) yes 55501
C(41) C(18) 2.519(8) yes 55501
C(41) H(7) 2.670(7) no 55501
C(41) H(8) 2.676(8) no 55501
C(42) C(22) 2.523(8) yes 55501
C(42) C(24) 2.510(7) yes 55501
C(42) H(11) 2.680(8) no 55501
C(42) H(12) 2.648(7) no 55501
C(42) H(28) 3.519(9) no 54501
C(42) H(59) 3.423(9) no 74502
C(42) H(60) 3.418(9) no 74502
C(43) O(4) 2.925(6) yes 55501
C(43) C(24) 2.561(6) yes 55501
C(43) C(26) 2.586(7) yes 55501
C(43) H(12) 2.691(6) no 55501
C(43) H(32) 3.598(7) no 75502
C(43) H(52) 2.063(8) no 55501
C(43) H(53) 2.084(8) no 55501
C(43) H(54) 2.074(8) no 55501
C(43) H(55) 2.086(7) no 55501
C(43) H(56) 2.057(7) no 55501
C(43) H(57) 2.078(7) no 55501
C(43) H(58) 2.064(7) no 55501
C(43) H(59) 2.071(8) no 55501
C(43) H(60) 2.081(8) no 55501
C(44) O(4) 3.142(8) yes 55501
C(44) C(24) 3.535(8) yes 55501
C(44) C(25) 2.508(8) yes 55501
C(44) C(26) 3.155(8) yes 55501
C(44) C(45) 2.523(8) yes 55501
C(44) C(46) 2.490(8) yes 55501
C(44) C(53) 3.37(2) yes 54501
C(44) H(13) 3.332(8) no 55501
C(44) H(14) 3.097(8) no 55501
C(44) H(27) 3.545(9) no 54501
C(44) H(55) 2.708(8) no 55501
C(44) H(56) 3.348(9) no 55501
C(44) H(57) 2.732(8) no 55501
C(44) H(58) 2.653(8) no 55501
C(44) H(59) 3.333(8) no 55501
C(44) H(60) 2.679(9) no 55501
C(45) O(4) 2.982(7) yes 55501
C(45) C(25) 2.539(6) yes 55501
C(45) C(26) 3.117(7) yes 55501
C(45) C(44) 2.523(8) yes 55501
C(45) C(46) 2.461(7) yes 55501
C(45) H(32) 3.372(8) no 75502
C(45) H(36) 2.961(8) no 55501
C(45) H(52) 3.352(8) no 55501
C(45) H(53) 2.701(9) no 55501
C(45) H(54) 2.730(9) no 55501
C(45) H(58) 3.307(7) no 55501
C(45) H(59) 2.649(8) no 55501
C(45) H(60) 2.626(8) no 55501
C(46) C(24) 2.836(7) yes 55501
C(46) C(25) 2.533(8) yes 55501
C(46) C(44) 2.490(8) yes 55501
C(46) C(45) 2.461(7) yes 55501
C(46) H(6) 3.411(8) no 54501
C(46) H(12) 2.407(7) no 55501
C(46) H(27) 3.317(8) no 54501
C(46) H(32) 3.537(8) no 75502
C(46) H(33) 3.304(8) no 54501
C(46) H(51) 2.923(9) no 74502
C(46) H(52) 2.665(9) no 55501
C(46) H(53) 2.668(8) no 55501
C(46) H(54) 3.333(8) no 55501
C(46) H(55) 2.637(7) no 55501
C(46) H(56) 2.619(8) no 55501
C(46) H(57) 3.314(8) no 55501
C(47) C(48) 1.66(1) yes 55501
C(47) C(49) 2.38(1) yes 55501
C(47) C(50) 2.38(1) yes 55501
C(47) Li(1) 2.95(1) yes 55501
C(47) H(38) 3.34(1) no 55501
C(47) H(39) 3.56(1) no 55501
C(48) O(5) 2.43(1) yes 55501
C(48) C(47) 1.66(1) yes 55501
C(48) C(50) 2.38(2) yes 55501
C(48) H(9) 3.52(2) no 55501
C(49) O(5) 2.377(9) yes 55501
C(49) C(47) 2.38(1) yes 55501
C(49) C(56) 1.54(2) yes 55501
C(50) C(34) 3.57(1) yes 55501
C(50) C(47) 2.38(1) yes 55501
C(50) C(48) 2.38(2) yes 55501
C(50) C(56) 2.38(2) yes 55501
C(50) Li(1) 3.16(1) yes 55501
C(50) H(9) 3.37(1) no 55501
C(50) H(10) 3.37(1) no 55501
C(50) H(29) 3.35(1) no 55501
C(50) H(30) 2.917(9) no 55501
C(51) C(38) 3.54(1) yes 55501
C(51) C(53) 2.41(2) yes 55501
C(51) C(54) 2.46(2) yes 55501
C(51) C(55) 2.36(2) yes 55501
C(51) C(65) 2.38(2) yes 55501
C(51) Li(1) 3.15(1) yes 55501
C(51) H(3) 3.33(1) no 55501
C(51) H(4) 3.37(1) no 55501
C(51) H(37) 3.33(1) no 55501
C(51) H(38) 2.89(1) no 55501
C(52) O(6) 2.38(1) yes 55501
C(52) C(54) 2.50(2) yes 55501
C(52) C(65) 2.36(2) yes 55501
C(52) H(18) 3.29(1) no 56501
C(53) O(6) 2.46(1) yes 55501
C(53) C(44) 3.37(2) yes 56501
C(53) C(51) 2.41(2) yes 55501
C(53) C(54) 1.95(2) yes 55501
C(53) C(65) 1.62(2) yes 55501
C(53) H(4) 3.52(2) no 55501
C(53) H(17) 3.42(1) no 56501
C(53) H(18) 3.30(1) no 56501
C(53) H(52) 2.86(2) no 56501
C(53) H(54) 2.98(2) no 56501
C(54) O(5) 3.46(2) yes 55501
C(54) O(6) 1.55(2) yes 55501
C(54) C(51) 2.46(2) yes 55501
C(54) C(52) 2.50(2) yes 55501
C(54) C(53) 1.95(2) yes 55501
C(54) Li(1) 2.98(2) yes 55501
C(54) H(30) 3.34(2) no 55501
C(54) H(52) 3.45(2) no 56501
C(55) O(6) 2.27(2) yes 55501
C(55) C(18) 3.49(2) yes 56501
C(55) C(51) 2.36(2) yes 55501
C(55) H(8) 3.58(2) no 56501
C(55) H(52) 3.29(2) no 56501
C(55) H(54) 3.46(2) no 56501
C(56) O(5) 2.31(2) yes 55501
C(56) C(49) 1.54(2) yes 55501
C(56) C(50) 2.38(2) yes 55501
C(57) C(58) 2.43(3) yes 55501
C(57) C(59) 2.15(3) yes 55501
C(57) C(60) 1.62(2) yes 55501
C(58) C(57) 2.43(3) yes 55501
C(58) C(61) 1.84(4) yes 55501
C(59) C(57) 2.15(3) yes 55501
C(60) C(57) 1.62(2) yes 55501
C(61) C(58) 1.84(4) yes 55501
C(62) C(63) 2.34(2) yes 55501
C(62) C(64) 3.57(4) yes 65502
C(62) H(11) 3.36(2) no 65502
C(62) H(49) 3.44(2) no 56501
C(62) H(50) 3.37(2) no 65502
C(63) C(62) 2.34(2) yes 55501
C(63) C(62) 2.34(2) yes 65502
C(64) C(62) 3.57(4) yes 65502
C(64) C(64) 2.57(4) yes 65502
C(65) O(2) 3.56(1) yes 55501
C(65) C(13) 3.60(2) yes 55501
C(65) C(51) 2.38(2) yes 55501
C(65) C(52) 2.36(2) yes 55501
C(65) C(53) 1.62(2) yes 55501
C(65) Li(1) 2.95(2) yes 55501
C(65) H(4) 3.56(1) no 55501
C(65) H(28) 3.58(1) no 55501
C(65) H(30) 3.33(1) no 55501
C(65) H(52) 2.96(1) no 56501
Li(1) Ti(1) 2.942(9) yes 55501
Li(1) O(5) 1.973(9) yes 55501
Li(1) O(6) 1.973(9) yes 55501
Li(1) C(13) 3.087(9) yes 55501
Li(1) C(14) 3.09(1) yes 55501
Li(1) C(47) 2.95(1) yes 55501
Li(1) C(50) 3.16(1) yes 55501
Li(1) C(51) 3.15(1) yes 55501
Li(1) C(54) 2.98(2) yes 55501
Li(1) C(65) 2.95(2) yes 55501
Li(1) H(3) 2.809(9) no 55501
Li(1) H(10) 2.802(9) no 55501
Li(1) H(30) 2.79(1) no 55501
Li(1) H(38) 2.77(1) no 55501
H(1) C(1) 3.275(6) no 55501
H(1) C(2) 2.050(6) no 55501
H(1) C(4) 2.039(8) no 55501
H(1) C(5) 3.259(7) no 55501
H(1) C(27) 2.697(6) no 55501
H(1) C(30) 2.426(7) no 55501
H(1) C(31) 2.646(7) no 55501
H(1) C(38) 3.454(7) no 65501
H(2) C(1) 3.288(6) no 55501
H(2) C(3) 3.258(8) no 55501
H(2) C(4) 2.041(8) no 55501
H(2) C(6) 2.060(6) no 55501
H(2) C(7) 2.661(6) no 55501
H(2) C(8) 3.597(6) no 55501
H(2) C(9) 3.540(7) no 55501
H(2) C(31) 2.670(8) no 55501
H(2) C(41) 3.134(7) no 66501
H(2) C(58) 3.41(3) no 65501
H(2) C(59) 3.32(3) no 65501
H(3) Ti(1) 2.691(5) no 55501
H(3) O(1) 2.576(6) no 55501
H(3) O(2) 2.411(5) no 55501
H(3) O(3) 2.896(5) no 55501
H(3) O(6) 2.940(7) no 55501
H(3) C(1) 2.657(7) no 55501
H(3) C(5) 3.177(6) no 55501
H(3) C(6) 2.020(6) no 55501
H(3) C(8) 2.045(6) no 55501
H(3) C(9) 3.286(7) no 55501
H(3) C(13) 2.594(6) no 55501
H(3) C(39) 3.521(8) no 55501
H(3) C(51) 3.33(1) no 55501
H(3) Li(1) 2.809(9) no 55501
H(4) O(2) 3.532(5) no 55501
H(4) O(6) 3.318(6) no 55501
H(4) C(1) 3.286(7) no 55501
H(4) C(5) 2.529(7) no 55501
H(4) C(6) 2.026(7) no 55501
H(4) C(8) 2.038(6) no 55501
H(4) C(9) 2.687(7) no 55501
H(4) C(13) 3.151(6) no 55501
H(4) C(51) 3.37(1) no 55501
H(4) C(53) 3.52(2) no 55501
H(4) C(65) 3.56(1) no 55501
H(5) C(5) 3.091(7) no 55501
H(5) C(6) 2.980(7) no 55501
H(5) C(7) 2.628(7) no 55501
H(5) C(8) 2.051(6) no 55501
H(5) C(10) 2.028(7) no 55501
H(5) C(11) 3.241(7) no 55501
H(5) C(13) 3.288(6) no 55501
H(5) C(32) 2.671(8) no 55501
H(5) C(41) 3.223(7) no 66501
H(5) C(56) 3.51(2) no 65501
H(6) C(9) 3.227(7) no 55501
H(6) C(10) 2.030(7) no 55501
H(6) C(12) 2.037(6) no 55501
H(6) C(13) 3.262(7) no 55501
H(6) C(32) 2.641(7) no 55501
H(6) C(33) 2.679(6) no 55501
H(6) C(35) 2.408(7) no 55501
H(6) C(46) 3.411(8) no 56501
H(7) C(14) 3.264(6) no 55501
H(7) C(15) 2.038(6) no 55501
H(7) C(17) 2.052(7) no 55501
H(7) C(18) 3.241(7) no 55501
H(7) C(37) 2.658(6) no 55501
H(7) C(40) 2.384(7) no 55501
H(7) C(41) 2.670(7) no 55501
H(8) C(14) 3.286(6) no 55501
H(8) C(16) 3.254(7) no 55501
H(8) C(17) 2.025(7) no 55501
H(8) C(19) 2.043(6) no 55501
H(8) C(20) 2.627(6) no 55501
H(8) C(21) 2.984(7) no 55501
H(8) C(22) 3.084(7) no 55501
H(8) C(41) 2.676(8) no 55501
H(8) C(55) 3.58(2) no 54501
H(9) O(3) 3.522(5) no 55501
H(9) O(5) 3.318(6) no 55501
H(9) C(14) 3.148(6) no 55501
H(9) C(18) 2.693(7) no 55501
H(9) C(19) 2.030(6) no 55501
H(9) C(21) 2.025(7) no 55501
H(9) C(22) 2.533(7) no 55501
H(9) C(26) 3.274(7) no 55501
H(9) C(48) 3.52(2) no 55501
H(9) C(50) 3.37(1) no 55501
H(10) Ti(1) 2.678(4) no 55501
H(10) O(2) 2.884(5) no 55501
H(10) O(3) 2.399(5) no 55501
H(10) O(4) 2.561(6) no 55501
H(10) O(5) 2.961(7) no 55501
H(10) C(14) 2.586(6) no 55501
H(10) C(18) 3.280(6) no 55501
H(10) C(19) 2.038(6) no 55501
H(10) C(21) 2.015(7) no 55501
H(10) C(22) 3.182(6) no 55501
H(10) C(26) 2.635(7) no 55501
H(10) C(36) 3.524(7) no 55501
H(10) C(50) 3.37(1) no 55501
H(10) Li(1) 2.802(9) no 55501
H(11) C(18) 3.528(7) no 55501
H(11) C(19) 3.586(6) no 55501
H(11) C(20) 2.668(6) no 55501
H(11) C(21) 2.067(6) no 55501
H(11) C(23) 2.044(8) no 55501
H(11) C(24) 3.261(7) no 55501
H(11) C(26) 3.297(6) no 55501
H(11) C(42) 2.680(8) no 55501
H(11) C(62) 3.36(2) no 65502
H(12) C(22) 3.256(7) no 55501
H(12) C(23) 2.038(7) no 55501
H(12) C(25) 2.039(6) no 55501
H(12) C(26) 3.269(6) no 55501
H(12) C(34) 3.464(7) no 54501
H(12) C(35) 3.432(7) no 75502
H(12) C(42) 2.648(7) no 55501
H(12) C(43) 2.691(6) no 55501
H(12) C(46) 2.407(7) no 55501
H(13) C(2) 3.349(8) no 55501
H(13) C(17) 3.438(8) no 65501
H(13) C(27) 2.073(8) no 55501
H(13) C(29) 2.694(9) no 55501
H(13) C(30) 2.660(8) no 55501
H(13) C(41) 3.40(1) no 65501
H(13) C(44) 3.332(8) no 55501
H(14) O(1) 2.521(8) no 55501
H(14) C(1) 2.853(8) no 55501
H(14) C(2) 2.668(8) no 55501
H(14) C(27) 2.055(8) no 55501
H(14) C(29) 2.733(9) no 55501
H(14) C(30) 3.326(9) no 55501
H(14) C(44) 3.097(8) no 55501
H(14) C(48) 3.01(1) no 65501
H(14) C(56) 3.48(2) no 65501
H(15) C(1) 3.416(9) no 55501
H(15) C(2) 2.671(8) no 55501
H(15) C(3) 3.396(8) no 55501
H(15) C(16) 3.558(8) no 65501
H(15) C(17) 3.378(9) no 65501
H(15) C(18) 3.436(9) no 65501
H(15) C(27) 2.046(8) no 55501
H(15) C(29) 3.357(8) no 55501
H(15) C(30) 2.650(9) no 55501
H(15) C(47) 3.15(1) no 65501
H(15) C(48) 2.88(2) no 65501
H(15) C(56) 3.34(2) no 65501
H(16) O(1) 3.427(7) no 55501
H(16) C(1) 3.339(7) no 55501
H(16) C(2) 2.725(7) no 55501
H(16) C(27) 2.078(7) no 55501
H(16) C(28) 3.348(9) no 55501
H(16) C(30) 2.643(7) no 55501
H(16) C(39) 3.245(8) no 55501
H(17) Ti(1) 3.374(6) no 55501
H(17) O(1) 2.347(6) no 55501
H(17) C(1) 2.849(7) no 55501
H(17) C(2) 2.747(6) no 55501
H(17) C(27) 2.095(7) no 55501
H(17) C(28) 2.731(8) no 55501
H(17) C(30) 3.328(7) no 55501
H(17) C(39) 3.307(8) no 55501
H(17) C(53) 3.42(1) no 54501
H(18) C(2) 3.395(7) no 55501
H(18) C(27) 2.107(7) no 55501
H(18) C(28) 2.718(8) no 55501
H(18) C(30) 2.642(7) no 55501
H(18) C(52) 3.29(1) no 54501
H(18) C(53) 3.30(1) no 54501
H(19) C(2) 3.389(8) no 55501
H(19) C(16) 3.499(7) no 65501
H(19) C(27) 2.094(8) no 55501
H(19) C(28) 2.668(9) no 55501
H(19) C(29) 2.644(8) no 55501
H(19) C(41) 3.378(9) no 65501
H(20) C(2) 2.734(8) no 55501
H(20) C(3) 2.696(8) no 55501
H(20) C(15) 3.422(7) no 65501
H(20) C(16) 2.966(8) no 65501
H(20) C(17) 3.551(8) no 65501
H(20) C(27) 2.077(7) no 55501
H(20) C(28) 2.664(8) no 55501
H(20) C(29) 3.327(7) no 55501
H(20) C(40) 3.383(7) no 65501
H(21) C(2) 2.732(8) no 55501
H(21) C(3) 2.788(8) no 55501
H(21) C(27) 2.074(8) no 55501
H(21) C(28) 3.318(9) no 55501
H(21) C(29) 2.643(7) no 55501
H(22) C(3) 2.549(7) no 55501
H(22) C(4) 2.054(7) no 55501
H(22) C(5) 3.307(7) no 55501
H(22) C(38) 3.536(8) no 65501
H(23) C(3) 3.123(7) no 55501
H(23) C(4) 2.041(7) no 55501
H(23) C(5) 2.758(7) no 55501
H(23) C(41) 3.215(8) no 66501
H(24) C(3) 3.106(7) no 55501
H(24) C(4) 2.039(7) no 55501
H(24) C(5) 2.754(7) no 55501
H(24) C(58) 3.29(3) no 65501
H(24) C(59) 3.59(4) no 65501
H(25) C(9) 2.573(7) no 55501
H(25) C(10) 2.057(7) no 55501
H(25) C(11) 3.305(7) no 55501
H(25) C(18) 3.322(7) no 66501
H(25) C(41) 3.586(9) no 66501
H(26) C(9) 3.137(8) no 55501
H(26) C(10) 2.048(7) no 55501
H(26) C(11) 2.746(7) no 55501
H(26) C(42) 3.302(8) no 66501
H(26) C(49) 3.59(1) no 65501
H(27) C(9) 3.096(8) no 55501
H(27) C(10) 2.035(8) no 55501
H(27) C(11) 2.749(7) no 55501
H(27) C(44) 3.545(9) no 56501
H(27) C(46) 3.317(8) no 56501
H(28) C(11) 3.443(7) no 55501
H(28) C(12) 2.674(7) no 55501
H(28) C(13) 3.362(7) no 55501
H(28) C(23) 3.555(8) no 56501
H(28) C(24) 3.055(7) no 56501
H(28) C(33) 2.040(8) no 55501
H(28) C(35) 2.585(8) no 55501
H(28) C(36) 3.316(8) no 55501
H(28) C(42) 3.519(9) no 56501
H(28) C(65) 3.58(1) no 55501
H(29) C(12) 3.353(7) no 55501
H(29) C(33) 2.079(7) no 55501
H(29) C(35) 2.641(8) no 55501
H(29) C(36) 2.661(8) no 55501
H(29) C(50) 3.35(1) no 55501
H(30) O(2) 2.442(6) no 55501
H(30) O(5) 3.046(7) no 55501
H(30) C(12) 2.658(7) no 55501
H(30) C(13) 2.794(7) no 55501
H(30) C(33) 2.061(7) no 55501
H(30) C(35) 3.294(8) no 55501
H(30) C(36) 2.720(8) no 55501
H(30) C(50) 2.917(9) no 55501
H(30) C(54) 3.34(2) no 55501
H(30) C(65) 3.33(1) no 55501
H(30) Li(1) 2.79(1) no 55501
H(31) C(11) 2.768(7) no 55501
H(31) C(12) 2.747(7) no 55501
H(31) C(33) 2.062(7) no 55501
H(31) C(34) 3.292(8) no 55501
H(31) C(36) 2.635(8) no 55501
H(31) C(62) 3.60(2) no 65501
H(32) C(12) 3.368(6) no 55501
H(32) C(24) 3.292(7) no 75502
H(32) C(25) 3.340(7) no 75502
H(32) C(33) 2.054(7) no 55501
H(32) C(34) 2.594(8) no 55501
H(32) C(36) 2.610(8) no 55501
H(32) C(36) 3.453(8) no 75502
H(32) C(43) 3.598(7) no 75502
H(32) C(45) 3.372(8) no 75502
H(32) C(46) 3.537(8) no 75502
H(33) C(11) 2.722(7) no 55501
H(33) C(12) 2.737(7) no 55501
H(33) C(23) 3.440(7) no 75502
H(33) C(24) 3.065(7) no 75502
H(33) C(33) 2.077(7) no 55501
H(33) C(34) 2.640(7) no 55501
H(33) C(36) 3.312(7) no 55501
H(33) C(46) 3.304(8) no 56501
H(34) Ti(1) 3.050(5) no 55501
H(34) O(2) 2.409(6) no 55501
H(34) O(4) 2.684(6) no 55501
H(34) C(12) 2.696(6) no 55501
H(34) C(13) 2.858(6) no 55501
H(34) C(20) 3.355(7) no 55501
H(34) C(21) 3.261(7) no 55501
H(34) C(26) 2.942(7) no 55501
H(34) C(33) 2.061(7) no 55501
H(34) C(34) 2.713(8) no 55501
H(34) C(35) 3.305(7) no 55501
H(35) C(12) 3.378(6) no 55501
H(35) C(33) 2.080(6) no 55501
H(35) C(34) 2.668(8) no 55501
H(35) C(35) 2.648(7) no 55501
H(35) C(35) 3.450(8) no 75502
H(36) O(2) 3.554(6) no 55501
H(36) O(4) 3.463(6) no 55501
H(36) C(11) 3.539(6) no 55501
H(36) C(12) 2.718(6) no 55501
H(36) C(13) 3.428(7) no 55501
H(36) C(33) 2.041(7) no 55501
H(36) C(34) 3.316(8) no 55501
H(36) C(35) 2.614(8) no 55501
H(36) C(45) 2.961(8) no 55501
H(37) C(15) 3.344(7) no 55501
H(37) C(37) 2.096(8) no 55501
H(37) C(39) 2.664(9) no 55501
H(37) C(40) 2.666(8) no 55501
H(37) C(51) 3.33(1) no 55501
H(38) O(3) 2.420(6) no 55501
H(38) O(6) 3.031(7) no 55501
H(38) C(14) 2.786(7) no 55501
H(38) C(15) 2.666(7) no 55501
H(38) C(37) 2.090(8) no 55501
H(38) C(39) 2.726(8) no 55501
H(38) C(40) 3.330(8) no 55501
H(38) C(47) 3.34(1) no 55501
H(38) C(51) 2.89(1) no 55501
H(38) Li(1) 2.77(1) no 55501
H(39) O(3) 3.561(6) no 55501
H(39) C(14) 3.326(7) no 55501
H(39) C(15) 2.657(7) no 55501
H(39) C(16) 3.432(7) no 55501
H(39) C(37) 2.055(8) no 55501
H(39) C(39) 3.322(8) no 55501
H(39) C(40) 2.625(8) no 55501
H(39) C(47) 3.56(1) no 55501
H(40) O(1) 3.462(6) no 55501
H(40) O(3) 3.579(6) no 55501
H(40) C(1) 3.598(7) no 55501
H(40) C(14) 3.464(7) no 55501
H(40) C(15) 2.752(6) no 55501
H(40) C(16) 3.566(6) no 55501
H(40) C(29) 2.954(8) no 55501
H(40) C(37) 2.052(7) no 55501
H(40) C(38) 3.329(8) no 55501
H(40) C(40) 2.621(8) no 55501
H(41) Ti(1) 3.047(6) no 55501
H(41) O(1) 2.671(6) no 55501
H(41) O(3) 2.421(6) no 55501
H(41) C(1) 2.930(7) no 55501
H(41) C(6) 3.254(7) no 55501
H(41) C(7) 3.353(7) no 55501
H(41) C(14) 2.871(6) no 55501
H(41) C(15) 2.705(6) no 55501
H(41) C(37) 2.068(7) no 55501
H(41) C(38) 2.712(8) no 55501
H(41) C(40) 3.314(8) no 55501
H(42) C(15) 3.384(6) no 55501
H(42) C(37) 2.088(6) no 55501
H(42) C(38) 2.661(7) no 55501
H(42) C(40) 2.660(7) no 55501
H(42) C(60) 3.46(2) no 65501
H(43) C(15) 3.366(6) no 55501
H(43) C(37) 2.063(7) no 55501
H(43) C(38) 2.626(8) no 55501
H(43) C(39) 2.620(8) no 55501
H(44) C(15) 2.723(7) no 55501
H(44) C(16) 2.690(7) no 55501
H(44) C(37) 2.074(7) no 55501
H(44) C(38) 2.673(8) no 55501
H(44) C(39) 3.318(7) no 55501
H(45) C(15) 2.759(7) no 55501
H(45) C(16) 2.763(7) no 55501
H(45) C(37) 2.069(8) no 55501
H(45) C(38) 3.327(8) no 55501
H(45) C(39) 2.650(8) no 55501
H(46) C(16) 3.114(7) no 55501
H(46) C(17) 2.035(7) no 55501
H(46) C(18) 2.766(7) no 55501
H(47) C(16) 3.182(7) no 55501
H(47) C(17) 2.062(7) no 55501
H(47) C(18) 2.767(7) no 55501
H(48) C(16) 2.576(7) no 55501
H(48) C(17) 2.056(8) no 55501
H(48) C(18) 3.298(8) no 55501
H(49) C(22) 2.759(7) no 55501
H(49) C(23) 2.046(7) no 55501
H(49) C(24) 3.129(7) no 55501
H(49) C(62) 3.44(2) no 54501
H(50) C(22) 2.753(7) no 55501
H(50) C(23) 2.031(7) no 55501
H(50) C(24) 3.110(7) no 55501
H(50) C(62) 3.37(2) no 65502
H(51) C(22) 3.315(8) no 55501
H(51) C(23) 2.062(7) no 55501
H(51) C(24) 2.566(7) no 55501
H(51) C(34) 3.517(9) no 54501
H(51) C(46) 2.923(9) no 74502
H(52) C(9) 3.452(9) no 54501
H(52) C(10) 3.391(9) no 54501
H(52) C(11) 3.564(8) no 54501
H(52) C(24) 3.390(8) no 55501
H(52) C(25) 2.674(8) no 55501
H(52) C(26) 3.408(9) no 55501
H(52) C(43) 2.063(8) no 55501
H(52) C(45) 3.352(8) no 55501
H(52) C(46) 2.665(9) no 55501
H(52) C(53) 2.86(2) no 54501
H(52) C(54) 3.45(2) no 54501
H(52) C(55) 3.29(2) no 54501
H(52) C(65) 2.96(1) no 54501
H(53) C(10) 3.429(8) no 54501
H(53) C(25) 3.354(8) no 55501
H(53) C(28) 3.338(8) no 55501
H(53) C(32) 3.39(1) no 54501
H(53) C(43) 2.084(8) no 55501
H(53) C(45) 2.701(9) no 55501
H(53) C(46) 2.668(8) no 55501
H(54) O(4) 2.521(8) no 55501
H(54) C(25) 2.687(7) no 55501
H(54) C(26) 2.864(8) no 55501
H(54) C(28) 3.092(8) no 55501
H(54) C(43) 2.074(8) no 55501
H(54) C(45) 2.730(9) no 55501
H(54) C(46) 3.333(8) no 55501
H(54) C(53) 2.98(2) no 54501
H(54) C(55) 3.46(2) no 54501
H(55) C(25) 3.378(7) no 55501
H(55) C(43) 2.086(7) no 55501
H(55) C(44) 2.708(8) no 55501
H(55) C(46) 2.637(7) no 55501
H(55) C(48) 3.33(1) no 65501
H(55) C(49) 3.309(9) no 65501
H(56) O(4) 3.415(7) no 55501
H(56) C(25) 2.711(7) no 55501
H(56) C(26) 3.339(7) no 55501
H(56) C(35) 3.469(7) no 75502
H(56) C(36) 3.256(8) no 55501
H(56) C(43) 2.057(7) no 55501
H(56) C(44) 3.348(9) no 55501
H(56) C(46) 2.619(8) no 55501
H(57) Ti(1) 3.351(6) no 55501
H(57) O(4) 2.321(6) no 55501
H(57) C(25) 2.725(6) no 55501
H(57) C(26) 2.830(7) no 55501
H(57) C(36) 3.303(8) no 55501
H(57) C(43) 2.078(7) no 55501
H(57) C(44) 2.732(8) no 55501
H(57) C(46) 3.314(8) no 55501
H(57) C(48) 3.48(1) no 65501
H(58) C(10) 3.559(8) no 54501
H(58) C(11) 2.987(8) no 54501
H(58) C(12) 3.436(7) no 54501
H(58) C(24) 2.684(8) no 55501
H(58) C(25) 2.714(8) no 55501
H(58) C(35) 3.396(8) no 54501
H(58) C(43) 2.064(7) no 55501
H(58) C(44) 2.653(8) no 55501
H(58) C(45) 3.307(7) no 55501
H(59) C(24) 2.768(7) no 55501
H(59) C(25) 2.712(8) no 55501
H(59) C(35) 3.294(8) no 75502
H(59) C(42) 3.423(9) no 74502
H(59) C(43) 2.071(8) no 55501
H(59) C(44) 3.333(8) no 55501
H(59) C(45) 2.649(8) no 55501
H(60) C(11) 3.527(7) no 54501
H(60) C(25) 3.371(8) no 55501
H(60) C(32) 3.402(9) no 54501
H(60) C(42) 3.418(9) no 74502
H(60) C(43) 2.081(8) no 55501
H(60) C(44) 2.679(9) no 55501
H(60) C(45) 2.626(8) no 55501

loop_
_geom_torsion_atom_site_label_1
_geom_torsion_atom_site_label_2
_geom_torsion_atom_site_label_3
_geom_torsion_atom_site_label_4
_geom_torsion
_geom_torsion_publ_flag
O(2) Ti(1) O(1) C(1) 23.6(6) yes
O(3) Ti(1) O(1) C(1) -69.7(6) yes
O(4) Ti(1) O(1) C(1) 156.0(5) yes
Li(1) Ti(1) O(1) C(1) -24.0(6) yes
O(1) Ti(1) O(2) C(13) 37.8(3) yes
O(1) Ti(1) O(2) Li(1) -112.0(2) yes
O(3) Ti(1) O(2) C(13) 149.8(3) yes
O(3) Ti(1) O(2) Li(1) 0.0(2) yes
O(4) Ti(1) O(2) C(13) -94.2(3) yes
O(4) Ti(1) O(2) Li(1) 116.0(2) yes
Li(1) Ti(1) O(2) C(13) 149.8(3) yes
O(1) Ti(1) O(3) C(14) -94.0(3) yes
O(1) Ti(1) O(3) Li(1) 116.3(2) yes
O(2) Ti(1) O(3) C(14) 149.7(3) yes
O(2) Ti(1) O(3) Li(1) -0.0(2) yes
O(4) Ti(1) O(3) C(14) 37.9(3) yes
O(4) Ti(1) O(3) Li(1) -111.9(2) yes
Li(1) Ti(1) O(3) C(14) 149.7(3) yes
O(1) Ti(1) O(4) C(26) 155.8(5) yes
O(2) Ti(1) O(4) C(26) -69.7(6) yes
O(3) Ti(1) O(4) C(26) 23.5(6) yes
Li(1) Ti(1) O(4) C(26) -24.2(6) yes
O(1) Ti(1) Li(1) O(2) 93.4(2) yes
O(1) Ti(1) Li(1) O(3) -86.6(2) yes
O(1) Ti(1) Li(1) O(5) -159.1(4) yes
O(1) Ti(1) Li(1) O(6) 21.3(6) yes
O(2) Ti(1) Li(1) O(3) 179(623) yes
O(2) Ti(1) Li(1) O(5) 107.5(6) yes
O(2) Ti(1) Li(1) O(6) -72.1(5) yes
O(3) Ti(1) Li(1) O(2) -179(623) yes
O(3) Ti(1) Li(1) O(5) -72.4(5) yes
O(3) Ti(1) Li(1) O(6) 107.9(6) yes
O(4) Ti(1) Li(1) O(2) -86.6(2) yes
O(4) Ti(1) Li(1) O(3) 93.3(2) yes
O(4) Ti(1) Li(1) O(5) 20.9(6) yes
O(4) Ti(1) Li(1) O(6) -158.7(4) yes
Ti(1) O(1) C(1) C(2) 172.1(5) yes
Ti(1) O(1) C(1) C(6) -7.7(8) yes
Ti(1) O(2) C(13) C(8) -63.9(5) yes
Ti(1) O(2) C(13) C(12) 116.8(4) yes
Li(1) O(2) C(13) C(8) 70.2(6) yes
Li(1) O(2) C(13) C(12) -109.1(5) yes
Ti(1) O(2) Li(1) O(3) -0.0(3) yes
Ti(1) O(2) Li(1) O(5) -109.0(6) yes
Ti(1) O(2) Li(1) O(6) 129.0(4) yes
C(13) O(2) Li(1) Ti(1) -139.3(5) yes
C(13) O(2) Li(1) O(3) -139.3(4) yes
C(13) O(2) Li(1) O(5) 111.8(6) yes
C(13) O(2) Li(1) O(6) -10.3(7) yes
Ti(1) O(3) C(14) C(15) 116.3(4) yes
Ti(1) O(3) C(14) C(19) -64.3(5) yes
Li(1) O(3) C(14) C(15) -109.6(5) yes
Li(1) O(3) C(14) C(19) 69.8(6) yes
Ti(1) O(3) Li(1) O(2) 0.0(3) yes
Ti(1) O(3) Li(1) O(5) 129.2(4) yes
Ti(1) O(3) Li(1) O(6) -108.1(5) yes
C(14) O(3) Li(1) Ti(1) -139.4(5) yes
C(14) O(3) Li(1) O(2) -139.4(4) yes
C(14) O(3) Li(1) O(5) -10.2(7) yes
C(14) O(3) Li(1) O(6) 112.5(5) yes
Ti(1) O(4) C(26) C(21) -7.1(8) yes
Ti(1) O(4) C(26) C(25) 171.7(4) yes
C(50) O(5) C(47) C(48) 24.1(8) yes
C(50) O(5) C(47) C(56) -8(1) yes
Li(1) O(5) C(47) C(48) -153.4(6) yes
Li(1) O(5) C(47) C(56) 173.9(9) yes
C(47) O(5) C(50) C(49) -8.1(7) yes
Li(1) O(5) C(50) C(49) 168.9(5) yes
C(47) O(5) Li(1) Ti(1) 102.8(5) yes
C(47) O(5) Li(1) O(2) 157.6(5) yes
C(47) O(5) Li(1) O(3) 60.7(5) yes
C(47) O(5) Li(1) O(6) -77.5(5) yes
C(50) O(5) Li(1) Ti(1) -74.0(7) yes
C(50) O(5) Li(1) O(2) -19.1(9) yes
C(50) O(5) Li(1) O(3) -116.0(5) yes
C(50) O(5) Li(1) O(6) 105.7(5) yes
C(54) O(6) C(51) C(52) -26.4(7) yes
C(65) O(6) C(51) C(52) 1.3(8) yes
Li(1) O(6) C(51) C(52) 169.1(5) yes
C(51) O(6) C(54) C(55) 21(1) yes
C(51) O(6) C(54) C(65) 91(1) yes
C(65) O(6) C(54) C(55) -70(1) yes
Li(1) O(6) C(54) C(55) -171(1) yes
Li(1) O(6) C(54) C(65) -100(1) yes
C(51) O(6) C(65) C(53) 10(1) yes
C(51) O(6) C(65) C(54) -97(1) yes
C(51) O(6) C(65) C(55) -23(1) yes
C(54) O(6) C(65) C(53) 108(1) yes
C(54) O(6) C(65) C(55) 74(1) yes
Li(1) O(6) C(65) C(53) -159.4(8) yes
Li(1) O(6) C(65) C(54) 92(1) yes
Li(1) O(6) C(65) C(55) 166(1) yes
C(51) O(6) Li(1) Ti(1) -74.7(7) yes
C(51) O(6) Li(1) O(2) -116.5(5) yes
C(51) O(6) Li(1) O(3) -20.1(9) yes
C(51) O(6) Li(1) O(5) 105.6(5) yes
C(54) O(6) Li(1) Ti(1) 121.4(5) yes
C(54) O(6) Li(1) O(2) 79.6(5) yes
C(54) O(6) Li(1) O(3) 176.0(5) yes
C(54) O(6) Li(1) O(5) -58.3(5) yes
C(65) O(6) Li(1) Ti(1) 92.3(5) yes
C(65) O(6) Li(1) O(2) 50.5(6) yes
C(65) O(6) Li(1) O(3) 146.9(5) yes
C(65) O(6) Li(1) O(5) -87.4(5) yes
O(1) C(1) C(2) C(3) 179.5(4) yes
O(1) C(1) C(2) C(27) 1.3(7) yes
C(6) C(1) C(2) C(3) -0.6(6) yes
C(6) C(1) C(2) C(27) -178.8(4) yes
O(1) C(1) C(6) C(5) -179.4(4) yes
O(1) C(1) C(6) C(7) 3.2(6) yes
C(2) C(1) C(6) C(5) 0.7(7) yes
C(2) C(1) C(6) C(7) -176.7(4) yes
C(1) C(2) C(3) C(4) 0.0(7) yes
C(1) C(2) C(3) H(1) -179(719) no
C(27) C(2) C(3) C(4) 178.3(4) yes
C(27) C(2) C(3) H(1) -1.6(7) no
C(1) C(2) C(27) C(28) 66.0(6) yes
C(1) C(2) C(27) C(29) -56.2(6) yes
C(1) C(2) C(27) C(30) -174.2(4) yes
C(3) C(2) C(27) C(28) -112.2(5) yes
C(3) C(2) C(27) C(29) 125.6(5) yes
C(3) C(2) C(27) C(30) 7.6(6) yes
C(2) C(3) C(4) C(5) 0.5(7) yes
C(2) C(3) C(4) C(31) 179.0(5) yes
H(1) C(3) C(4) C(5) -179.7(5) no
H(1) C(3) C(4) C(31) -1.1(8) no
C(3) C(4) C(5) C(6) -0.3(7) yes
C(3) C(4) C(5) H(2) 179.7(6) no
C(31) C(4) C(5) C(6) -178.9(4) yes
C(31) C(4) C(5) H(2) 1.1(8) no
C(3) C(4) C(31) H(22) 1.3(8) no
C(3) C(4) C(31) H(23) 121.6(7) no
C(3) C(4) C(31) H(24) -118.8(7) no
C(5) C(4) C(31) H(22) 179(719) no
C(5) C(4) C(31) H(23) -59.8(8) no
C(5) C(4) C(31) H(24) 59.7(8) no
C(4) C(5) C(6) C(1) -0.2(7) yes
C(4) C(5) C(6) C(7) 177.2(4) yes
H(2) C(5) C(6) C(1) 179(508) no
H(2) C(5) C(6) C(7) -2.8(8) no
C(1) C(6) C(7) C(8) -78.6(5) yes
C(1) C(6) C(7) H(3) 42.5(7) no
C(1) C(6) C(7) H(4) 160.7(5) no
C(5) C(6) C(7) C(8) 104.0(5) yes
C(5) C(6) C(7) H(3) -134.9(5) no
C(5) C(6) C(7) H(4) -16.7(7) no
C(6) C(7) C(8) C(9) -64.7(6) yes
C(6) C(7) C(8) C(13) 119.7(5) yes
H(3) C(7) C(8) C(9) 174.4(6) no
H(3) C(7) C(8) C(13) -1.3(8) no
H(4) C(7) C(8) C(9) 56.5(7) no
H(4) C(7) C(8) C(13) -119.2(6) no
C(7) C(8) C(9) C(10) -176.5(5) yes
C(7) C(8) C(9) H(5) 2.6(8) no
C(13) C(8) C(9) C(10) -0.7(8) yes
C(13) C(8) C(9) H(5) 178.4(6) no
C(7) C(8) C(13) O(2) -5.3(7) yes
C(7) C(8) C(13) C(12) 174.1(4) yes
C(9) C(8) C(13) O(2) 179.1(4) yes
C(9) C(8) C(13) C(12) -1.6(7) yes
C(8) C(9) C(10) C(11) 1.2(8) yes
C(8) C(9) C(10) C(32) 179(719) yes
H(5) C(9) C(10) C(11) -177.9(6) no
H(5) C(9) C(10) C(32) 0.8(9) no
C(9) C(10) C(11) C(12) 0.5(8) yes
C(9) C(10) C(11) H(6) 179.1(6) no
C(32) C(10) C(11) C(12) -178.2(5) yes
C(32) C(10) C(11) H(6) 0.4(9) no
C(9) C(10) C(32) H(25) 2(1) no
C(9) C(10) C(32) H(26) 123.1(7) no
C(9) C(10) C(32) H(27) -117.4(7) no
C(11) C(10) C(32) H(25) -178.8(7) no
C(11) C(10) C(32) H(26) -58.2(9) no
C(11) C(10) C(32) H(27) 61.3(8) no
C(10) C(11) C(12) C(13) -2.6(7) yes
C(10) C(11) C(12) C(33) 175.0(5) yes
H(6) C(11) C(12) C(13) 178.7(6) no
H(6) C(11) C(12) C(33) -3.6(8) no
C(11) C(12) C(13) O(2) -177.6(4) yes
C(11) C(12) C(13) C(8) 3.1(7) yes
C(33) C(12) C(13) O(2) 4.8(7) yes
C(33) C(12) C(13) C(8) -174.5(4) yes
C(11) C(12) C(33) C(34) -117.1(5) yes
C(11) C(12) C(33) C(35) 0.8(6) yes
C(11) C(12) C(33) C(36) 121.2(5) yes
C(13) C(12) C(33) C(34) 60.4(6) yes
C(13) C(12) C(33) C(35) 178.3(4) yes
C(13) C(12) C(33) C(36) -61.3(6) yes
O(3) C(14) C(15) C(16) -177.4(4) yes
O(3) C(14) C(15) C(37) 4.7(7) yes
C(19) C(14) C(15) C(16) 3.3(7) yes
C(19) C(14) C(15) C(37) -174.7(4) yes
O(3) C(14) C(19) C(18) 178.5(4) yes
O(3) C(14) C(19) C(20) -4.5(7) yes
C(15) C(14) C(19) C(18) -2.2(7) yes
C(15) C(14) C(19) C(20) 174.9(4) yes
C(14) C(15) C(16) C(17) -2.4(7) yes
C(14) C(15) C(16) H(7) 179.2(6) no
C(37) C(15) C(16) C(17) 175.7(5) yes
C(37) C(15) C(16) H(7) -2.8(8) no
C(14) C(15) C(37) C(38) 59.5(6) yes
C(14) C(15) C(37) C(39) -60.6(6) yes
C(14) C(15) C(37) C(40) 178.1(5) yes
C(16) C(15) C(37) C(38) -118.4(5) yes
C(16) C(15) C(37) C(39) 121.5(5) yes
C(16) C(15) C(37) C(40) 0.2(7) yes
C(15) C(16) C(17) C(18) 0.3(8) yes
C(15) C(16) C(17) C(41) -178.3(5) yes
H(7) C(16) C(17) C(18) 178.7(6) no
H(7) C(16) C(17) C(41) 0.2(9) no
C(16) C(17) C(18) C(19) 1.0(8) yes
C(16) C(17) C(18) H(8) -177.4(6) no
C(41) C(17) C(18) C(19) 179.5(5) yes
C(41) C(17) C(18) H(8) 1.1(9) no
C(16) C(17) C(41) H(46) 116.0(7) no
C(16) C(17) C(41) H(47) -124.3(7) no
C(16) C(17) C(41) H(48) -3.5(9) no
C(18) C(17) C(41) H(46) -62.5(8) no
C(18) C(17) C(41) H(47) 57.2(9) no
C(18) C(17) C(41) H(48) 178.1(7) no
C(17) C(18) C(19) C(14) -0.1(8) yes
C(17) C(18) C(19) C(20) -177.2(5) yes
H(8) C(18) C(19) C(14) 178.3(6) no
H(8) C(18) C(19) C(20) 1.2(8) no
C(14) C(19) C(20) C(21) 119.4(5) yes
C(14) C(19) C(20) H(9) -119.2(6) no
C(14) C(19) C(20) H(10) -1.4(8) no
C(18) C(19) C(20) C(21) -63.5(6) yes
C(18) C(19) C(20) H(9) 57.9(7) no
C(18) C(19) C(20) H(10) 175.6(5) no
C(19) C(20) C(21) C(22) 102.7(5) yes
C(19) C(20) C(21) C(26) -78.6(5) yes
H(9) C(20) C(21) C(22) -18.2(7) no
H(9) C(20) C(21) C(26) 160.6(5) no
H(10) C(20) C(21) C(22) -136.3(5) no
H(10) C(20) C(21) C(26) 42.5(7) no
C(20) C(21) C(22) C(23) 176.9(4) yes
C(20) C(21) C(22) H(11) -2.8(8) no
C(26) C(21) C(22) C(23) -1.9(7) yes
C(26) C(21) C(22) H(11) 178.4(6) no
C(20) C(21) C(26) O(4) 2.3(6) yes
C(20) C(21) C(26) C(25) -176.5(4) yes
C(22) C(21) C(26) O(4) -179.0(4) yes
C(22) C(21) C(26) C(25) 2.3(7) yes
C(21) C(22) C(23) C(24) 1.4(7) yes
C(21) C(22) C(23) C(42) -179.2(5) yes
H(11) C(22) C(23) C(24) -179.0(6) no
H(11) C(22) C(23) C(42) 0.5(8) no
C(22) C(23) C(24) C(25) -1.2(7) yes
C(22) C(23) C(24) H(12) -179.2(5) no
C(42) C(23) C(24) C(25) 179.3(4) yes
C(42) C(23) C(24) H(12) 1.4(8) no
C(22) C(23) C(42) H(49) -58.6(9) no
C(22) C(23) C(42) H(50) 60.6(8) no
C(22) C(23) C(42) H(51) -179.4(6) no
C(24) C(23) C(42) H(49) 120.9(7) no
C(24) C(23) C(42) H(50) -119.9(7) no
C(24) C(23) C(42) H(51) 0.1(9) no
C(23) C(24) C(25) C(26) 1.5(7) yes
C(23) C(24) C(25) C(43) 178.8(4) yes
H(12) C(24) C(25) C(26) 179.5(5) no
H(12) C(24) C(25) C(43) -3.3(8) no
C(24) C(25) C(26) O(4) 179.3(4) yes
C(24) C(25) C(26) C(21) -2.0(6) yes
C(43) C(25) C(26) O(4) 2.0(7) yes
C(43) C(25) C(26) C(21) -179.3(4) yes
C(24) C(25) C(43) C(44) -111.4(5) yes
C(24) C(25) C(43) C(45) 126.5(5) yes
C(24) C(25) C(43) C(46) 8.0(6) yes
C(26) C(25) C(43) C(44) 65.8(6) yes
C(26) C(25) C(43) C(45) -56.4(6) yes
C(26) C(25) C(43) C(46) -174.8(4) yes
C(2) C(27) C(28) H(13) -179.3(6) no
C(2) C(27) C(28) H(14) -58.6(7) no
C(2) C(27) C(28) H(15) 60.6(8) no
C(29) C(27) C(28) H(13) -56.3(8) no
C(29) C(27) C(28) H(14) 64.4(7) no
C(29) C(27) C(28) H(15) -176.4(7) no
C(30) C(27) C(28) H(13) 58.6(7) no
C(30) C(27) C(28) H(14) 179.3(6) no
C(30) C(27) C(28) H(15) -61.5(8) no
C(2) C(27) C(29) H(16) -59.5(7) no
C(2) C(27) C(29) H(17) 59.8(7) no
C(2) C(27) C(29) H(18) -179.4(6) no
C(28) C(27) C(29) H(16) 178.5(6) no
C(28) C(27) C(29) H(17) -62.2(7) no
C(28) C(27) C(29) H(18) 58.6(8) no
C(30) C(27) C(29) H(16) 62.1(7) no
C(30) C(27) C(29) H(17) -178.6(6) no
C(30) C(27) C(29) H(18) -57.8(7) no
C(2) C(27) C(30) H(19) -179(719) no
C(2) C(27) C(30) H(20) -59.5(7) no
C(2) C(27) C(30) H(21) 59.8(6) no
C(28) C(27) C(30) H(19) -59.1(7) no
C(28) C(27) C(30) H(20) 61.3(7) no
C(28) C(27) C(30) H(21) -179.4(5) no
C(29) C(27) C(30) H(19) 58.7(7) no
C(29) C(27) C(30) H(20) 179.1(6) no
C(29) C(27) C(30) H(21) -61.5(6) no
C(12) C(33) C(34) H(28) 62.2(6) no
C(12) C(33) C(34) H(29) -177.9(5) no
C(12) C(33) C(34) H(30) -56.9(6) no
C(35) C(33) C(34) H(28) -59.2(6) no
C(35) C(33) C(34) H(29) 60.7(6) no
C(35) C(33) C(34) H(30) -178.3(5) no
C(36) C(33) C(34) H(28) -175.0(5) no
C(36) C(33) C(34) H(29) -55.1(7) no
C(36) C(33) C(34) H(30) 65.9(6) no
C(12) C(33) C(35) H(31) 62.2(6) no
C(12) C(33) C(35) H(32) -178.5(6) no
C(12) C(33) C(35) H(33) -58.3(7) no
C(34) C(33) C(35) H(31) -178.1(5) no
C(34) C(33) C(35) H(32) -58.8(7) no
C(34) C(33) C(35) H(33) 61.3(7) no
C(36) C(33) C(35) H(31) -60.7(6) no
C(36) C(33) C(35) H(32) 58.6(7) no
C(36) C(33) C(35) H(33) 178.7(6) no
C(12) C(33) C(36) H(34) 56.4(8) no
C(12) C(33) C(36) H(35) 177.5(6) no
C(12) C(33) C(36) H(36) -62.6(7) no
C(34) C(33) C(36) H(34) -65.1(7) no
C(34) C(33) C(36) H(35) 55.9(7) no
C(34) C(33) C(36) H(36) 175.9(5) no
C(35) C(33) C(36) H(34) 179(359) no
C(35) C(33) C(36) H(35) -59.3(8) no
C(35) C(33) C(36) H(36) 60.6(6) no
C(15) C(37) C(38) H(37) -178.8(5) no
C(15) C(37) C(38) H(38) -57.5(6) no
C(15) C(37) C(38) H(39) 61.7(6) no
C(39) C(37) C(38) H(37) -56.0(7) no
C(39) C(37) C(38) H(38) 65.3(6) no
C(39) C(37) C(38) H(39) -175.5(5) no
C(40) C(37) C(38) H(37) 59.3(6) no
C(40) C(37) C(38) H(38) -179.3(5) no
C(40) C(37) C(38) H(39) -60.2(6) no
C(15) C(37) C(39) H(40) -64.2(7) no
C(15) C(37) C(39) H(41) 54.9(8) no
C(15) C(37) C(39) H(42) 175.8(6) no
C(38) C(37) C(39) H(40) 175.6(6) no
C(38) C(37) C(39) H(41) -65.3(8) no
C(38) C(37) C(39) H(42) 55.6(8) no
C(40) C(37) C(39) H(40) 60.2(7) no
C(40) C(37) C(39) H(41) 179.2(7) no
C(40) C(37) C(39) H(42) -59.8(8) no
C(15) C(37) C(40) H(43) -177.2(6) no
C(15) C(37) C(40) H(44) -57.2(8) no
C(15) C(37) C(40) H(45) 63.1(6) no
C(38) C(37) C(40) H(43) -57.8(7) no
C(38) C(37) C(40) H(44) 62.1(7) no
C(38) C(37) C(40) H(45) -177.5(5) no
C(39) C(37) C(40) H(43) 58.3(7) no
C(39) C(37) C(40) H(44) 178.3(6) no
C(39) C(37) C(40) H(45) -61.4(6) no
C(25) C(43) C(44) H(52) 59.8(8) no
C(25) C(43) C(44) H(53) 179(359) no
C(25) C(43) C(44) H(54) -59.7(7) no
C(45) C(43) C(44) H(52) -177.4(7) no
C(45) C(43) C(44) H(53) -57.4(8) no
C(45) C(43) C(44) H(54) 63.1(7) no
C(46) C(43) C(44) H(52) -61.4(8) no
C(46) C(43) C(44) H(53) 58.5(7) no
C(46) C(43) C(44) H(54) 179.1(6) no
C(25) C(43) C(45) H(55) 179(508) no
C(25) C(43) C(45) H(56) -60.4(7) no
C(25) C(43) C(45) H(57) 59.0(7) no
C(44) C(43) C(45) H(55) 58.2(7) no
C(44) C(43) C(45) H(56) 178.0(6) no
C(44) C(43) C(45) H(57) -62.7(7) no
C(46) C(43) C(45) H(55) -58.9(7) no
C(46) C(43) C(45) H(56) 60.9(7) no
C(46) C(43) C(45) H(57) -179(359) no
C(25) C(43) C(46) H(58) -60.5(7) no
C(25) C(43) C(46) H(59) 59.0(6) no
C(25) C(43) C(46) H(60) 179.5(6) no
C(44) C(43) C(46) H(58) 59.6(7) no
C(44) C(43) C(46) H(59) 179.1(5) no
C(44) C(43) C(46) H(60) -60.4(7) no
C(45) C(43) C(46) H(58) 178.1(6) no
C(45) C(43) C(46) H(59) -62.4(6) no
C(45) C(43) C(46) H(60) 58.0(7) no
O(5) C(47) C(48) C(49) -32(1) yes
O(5) C(47) C(48) C(56) -104(1) yes
C(56) C(47) C(48) C(49) 71(1) yes
O(5) C(47) C(56) C(48) 84(1) yes
O(5) C(47) C(56) C(49) 21(1) yes
C(48) C(47) C(56) C(49) -62(1) yes
C(47) C(48) C(49) C(50) 28(1) yes
C(47) C(48) C(49) C(56) -53(1) yes
C(56) C(48) C(49) C(50) 82(1) yes
C(47) C(48) C(56) C(49) 109(1) yes
C(49) C(48) C(56) C(47) -109(1) yes
C(48) C(49) C(50) O(5) -15(1) yes
C(56) C(49) C(50) O(5) 19.7(9) yes
C(48) C(49) C(56) C(47) 81(1) yes
C(50) C(49) C(56) C(47) -25(1) yes
C(50) C(49) C(56) C(48) -107(1) yes
O(6) C(51) C(52) C(53) -15(1) yes
O(6) C(51) C(52) C(55) 19(1) yes
C(51) C(52) C(53) C(55) 77(1) yes
C(51) C(52) C(53) C(65) 20(1) yes
C(55) C(52) C(53) C(65) -57(1) yes
C(51) C(52) C(55) C(53) -112(1) yes
C(51) C(52) C(55) C(54) -6(1) yes
C(51) C(52) C(55) C(65) -34(1) yes
C(53) C(52) C(55) C(54) 105(2) yes
C(53) C(52) C(55) C(65) 77(1) yes
C(52) C(53) C(55) C(54) -108(1) yes
C(52) C(53) C(55) C(65) -110(1) yes
C(65) C(53) C(55) C(52) 110(1) yes
C(65) C(53) C(55) C(54) 1(1) yes
C(52) C(53) C(65) O(6) -19(1) yes
C(52) C(53) C(65) C(54) 68(2) yes
C(52) C(53) C(65) C(55) 72(1) yes
C(55) C(53) C(65) O(6) -92(1) yes
C(55) C(53) C(65) C(54) -3(2) yes
O(6) C(54) C(55) C(52) -8(2) yes
O(6) C(54) C(55) C(53) 62(2) yes
O(6) C(54) C(55) C(65) 66(2) yes
C(65) C(54) C(55) C(52) -75(2) yes
C(65) C(54) C(55) C(53) -4(3) yes
O(6) C(54) C(65) C(53) -104(1) yes
O(6) C(54) C(65) C(55) -106(1) yes
C(55) C(54) C(65) O(6) 106(1) yes
C(55) C(54) C(65) C(53) 2(1) yes
C(52) C(55) C(65) O(6) 36(1) yes
C(52) C(55) C(65) C(53) -61(1) yes
C(52) C(55) C(65) C(54) 115(2) yes
C(53) C(55) C(65) O(6) 97(1) yes
C(53) C(55) C(65) C(54) 176(2) yes
C(54) C(55) C(65) O(6) -79(2) yes
C(54) C(55) C(65) C(53) -176(2) yes
C(61) C(57) C(60) C(58) 6(1) yes
C(61) C(57) C(60) C(59) -15(1) yes
C(60) C(57) C(61) C(58) -5(2) yes
C(60) C(57) C(61) C(59) 21(3) yes
C(60) C(58) C(59) C(61) 43(2) yes
C(61) C(58) C(59) C(60) -43(2) yes
C(59) C(58) C(60) C(57) -43(3) yes
C(59) C(58) C(60) C(61) -39(3) yes
C(61) C(58) C(60) C(57) -3(1) yes
C(61) C(58) C(60) C(59) 39(3) yes
C(59) C(58) C(61) C(57) 128(4) yes
C(59) C(58) C(61) C(60) 121(3) yes
C(60) C(58) C(61) C(57) 7(3) yes
C(60) C(58) C(61) C(59) -121(4) yes
C(58) C(59) C(60) C(57) 141(3) yes
C(58) C(59) C(60) C(61) 132(4) yes
C(61) C(59) C(60) C(57) 8(1) yes
C(61) C(59) C(60) C(58) -132(3) yes
C(58) C(59) C(61) C(57) -69(6) yes
C(58) C(59) C(61) C(60) -42(3) yes
C(60) C(59) C(61) C(57) -26(4) yes
C(60) C(59) C(61) C(58) 42(3) yes
C(57) C(60) C(61) C(58) 173(3) yes
C(57) C(60) C(61) C(59) -162(3) yes
C(58) C(60) C(61) C(57) -173(2) yes
C(58) C(60) C(61) C(59) 23(2) yes
C(59) C(60) C(61) C(57) 162(2) yes
C(59) C(60) C(61) C(58) -23(1) yes
